data_4127988
loop_
_publ_author_name
'Gao, Yao'
'Wei, Zitang'
'Yoo, Pilsun'
'Shi, Enzheng'
'Zeller, Matthias'
'Zhu, Chenhui'
'Liao, Peilin'
'Dou, Letian'

_publ_section_title
;
 Highly Stable Lead-Free Perovskite Field-Effect Transistors Incorporating
 Linear \p-Conjugated Organic Ligands.
;
_journal_issue 39
_journal_name_full 'Journal of the American Chemical Society'
_journal_page_first 15577
_journal_page_last 15585
_journal_paper_doi 10.1021/jacs.9b06276
_journal_volume 141
_journal_year 2019
_chemical_formula_moiety 'I16 Sn4, 8(C20 H20 N S4)'
_chemical_formula_sum 'C40 H40 I4 N2 S8 Sn'
_chemical_formula_weight 1431.51
_space_group_crystal_system triclinic
_space_group_IT_number 1
_space_group_name_Hall 'P 1'
_space_group_name_H-M_alt 'P 1'
_symmetry_space_group_name_Hall 'P 1'
_symmetry_space_group_name_H-M 'P 1'
_atom_sites_solution_hydrogens geom
_atom_sites_solution_primary direct
_atom_sites_solution_secondary difmap
_audit_creation_method SHELXL-2018/3
_cell_angle_alpha 84.6775(16)
_cell_angle_beta 82.8330(15)
_cell_angle_gamma 89.9763(15)
_cell_formula_units_Z 4
_cell_length_a 12.0929(5)
_cell_length_b 12.1407(6)
_cell_length_c 32.4960(15)
_cell_measurement_reflns_used 9693
_cell_measurement_temperature 150(2)
_cell_measurement_theta_max 70.1496
_cell_measurement_theta_min 2.7530
_cell_volume 4713.0(4)
_computing_cell_refinement 'SAINT V8.38A (Bruker, 2016)'
_computing_data_collection 'Apex3 v2017.3-0 (Bruker, 2017)'
_computing_data_reduction 'SAINT V8.38A (Bruker, 2016)'
_computing_structure_refinement
;  
SHELXL-2018/3 (Sheldrick, 2015, 2018), 
SHELXLE Rev937 (H\"ubschle et al., 2011)
;
_computing_structure_solution 'SHELXS-97 (Sheldrick, 2008)'
_diffrn_ambient_temperature 150(2)
_diffrn_measured_fraction_theta_full 0.986
_diffrn_measured_fraction_theta_max 0.953
_diffrn_measurement_device_type 'Bruker AXS D8 Quest CMOS diffractometer'
_diffrn_measurement_method 'omega and phi scans'
_diffrn_radiation_monochromator 'laterally graded multilayer (Goebel) mirror'
_diffrn_radiation_type CuK\a
_diffrn_radiation_wavelength 1.54178
_diffrn_reflns_av_R_equivalents 0.0920
_diffrn_reflns_av_unetI/netI 0.1627
_diffrn_reflns_Laue_measured_fraction_full 0.986
_diffrn_reflns_Laue_measured_fraction_max 0.953
_diffrn_reflns_limit_h_max 14
_diffrn_reflns_limit_h_min -14
_diffrn_reflns_limit_k_max 14
_diffrn_reflns_limit_k_min -11
_diffrn_reflns_limit_l_max 39
_diffrn_reflns_limit_l_min -39
_diffrn_reflns_number 39643
_diffrn_reflns_point_group_measured_fraction_full 0.986
_diffrn_reflns_point_group_measured_fraction_max 0.953
_diffrn_reflns_theta_full 67.679
_diffrn_reflns_theta_max 70.253
_diffrn_reflns_theta_min 2.753
_diffrn_source 'I-mu-S microsource X-ray tube'
_exptl_absorpt_coefficient_mu 28.443
_exptl_absorpt_correction_T_max 0.1689
_exptl_absorpt_correction_T_min 0.0363
_exptl_absorpt_correction_type multi-scan
_exptl_absorpt_process_details
;
 SADABS 2016/2: Krause, L., Herbst-Irmer, R., Sheldrick G.M. & Stalke D.,
 J. Appl. Cryst. 48 (2015) 3-10
;
_exptl_crystal_colour black
_exptl_crystal_density_diffrn 2.017
_exptl_crystal_description plate
_exptl_crystal_F_000 2736
_exptl_crystal_size_max 0.450
_exptl_crystal_size_mid 0.350
_exptl_crystal_size_min 0.040
_refine_diff_density_max 5.427
_refine_diff_density_min -3.952
_refine_diff_density_rms 0.459
_refine_ls_abs_structure_details
;
 Twinning involves inversion, so Flack parameter cannot be determined
;
_refine_ls_extinction_method none
_refine_ls_goodness_of_fit_ref 1.096
_refine_ls_hydrogen_treatment constr
_refine_ls_matrix_type full
_refine_ls_number_parameters 1974
_refine_ls_number_reflns 24865
_refine_ls_number_restraints 3976
_refine_ls_restrained_S_all 1.114
_refine_ls_R_factor_all 0.1490
_refine_ls_R_factor_gt 0.1375
_refine_ls_shift/su_max 0.004
_refine_ls_shift/su_mean 0.001
_refine_ls_structure_factor_coef Fsqd
_refine_ls_weighting_details 'w=1/[\s^2^(Fo^2^)+(0.3162P)^2^] where P=(Fo^2^+2Fc^2^)/3'
_refine_ls_weighting_scheme calc
_refine_ls_wR_factor_gt 0.3738
_refine_ls_wR_factor_ref 0.4125
_reflns_Friedel_coverage 1.000
_reflns_Friedel_fraction_full 0.986
_reflns_Friedel_fraction_max 0.953
_reflns_number_gt 19004
_reflns_number_total 24865
_reflns_threshold_expression 'I > 2\s(I)'
_cod_data_source_file ja9b06276_si_002.cif
_cod_data_source_block 4Tm_Sn_0m
_cod_database_code 4127988
_shelx_shelxl_version_number 2018/3
_shelx_space_group_comment
;
The symmetry employed for this shelxl refinement is uniquely defined
by the following loop, which should always be used as a source of
symmetry information in preference to the above space-group names.
They are only intended as comments.
;
_shelx_estimated_absorpt_t_min 0.027
_shelx_estimated_absorpt_t_max 0.396

loop_
_space_group_symop_operation_xyz
'x, y, z'

loop_
_atom_site_label
_atom_site_type_symbol
_atom_site_fract_x
_atom_site_fract_y
_atom_site_fract_z
_atom_site_U_iso_or_equiv
_atom_site_adp_type
_atom_site_occupancy
_atom_site_site_symmetry_order
_atom_site_calc_flag
_atom_site_refinement_flags_posn
_atom_site_refinement_flags_adp
_atom_site_refinement_flags_occupancy
_atom_site_disorder_assembly
_atom_site_disorder_group
Sn1 Sn 0.5159(3) 0.4112(4) 0.36853(14) 0.0457(6) Uani 0.924(2) 1 d D U P A 1
Sn2 Sn 0.5142(3) -0.0914(4) 0.38217(14) 0.0480(6) Uani 0.924(2) 1 d D U P A 1
Sn3 Sn 0.0159(3) 0.4065(4) 0.36865(14) 0.0451(6) Uani 0.924(2) 1 d D U P A 1
Sn4 Sn 0.0144(3) -0.0979(4) 0.38196(14) 0.0474(6) Uani 0.924(2) 1 d D U P A 1
I1 I 0.5688(3) 0.1611(4) 0.37512(13) 0.0500(6) Uani 0.924(2) 1 d D U P A 1
I2 I 0.7625(3) 0.4637(4) 0.37334(12) 0.0481(6) Uani 0.924(2) 1 d D U P A 1
I3 I 0.4585(3) 0.6605(4) 0.37503(12) 0.0467(6) Uani 0.924(2) 1 d D U P A 1
I4 I 0.2624(3) 0.3511(4) 0.37359(12) 0.0440(5) Uani 0.924(2) 1 d D U P A 1
I5 I 0.7649(3) -0.1494(4) 0.37655(13) 0.0479(6) Uani 0.924(2) 1 d D U P A 1
I6 I 0.2650(3) -0.0372(4) 0.37688(12) 0.0512(6) Uani 0.924(2) 1 d D U P A 1
I7 I -0.0416(3) 0.1528(4) 0.37504(12) 0.0450(5) Uani 0.924(2) 1 d D U P A 1
I8 I 0.0690(3) -0.3476(4) 0.37508(12) 0.0476(6) Uani 0.924(2) 1 d D U P A 1
Sn1B Sn 0.5027(15) 0.3973(18) 0.3869(11) 0.044(2) Uani 0.076(2) 1 d D U P A 2
Sn2B Sn 0.5073(16) -0.093(2) 0.3595(12) 0.050(2) Uani 0.076(2) 1 d D U P A 2
Sn3B Sn 0.0042(17) 0.395(2) 0.3869(12) 0.044(3) Uani 0.076(2) 1 d D U P A 2
Sn4B Sn 0.0093(17) -0.0997(17) 0.3590(11) 0.045(2) Uani 0.076(2) 1 d D U P A 2
I1B I 0.4428(17) 0.1523(17) 0.3742(9) 0.046(2) Uani 0.076(2) 1 d D U P A 2
I2B I 0.7531(15) 0.343(2) 0.3744(8) 0.044(3) Uani 0.076(2) 1 d D U P A 2
I3B I 0.557(2) 0.6525(19) 0.3724(10) 0.051(3) Uani 0.076(2) 1 d D U P A 2
I4B I 0.2550(14) 0.457(2) 0.3743(8) 0.043(2) Uani 0.076(2) 1 d D U P A 2
I5B I 0.7500(17) -0.040(2) 0.3740(10) 0.051(3) Uani 0.076(2) 1 d D U P A 2
I6B I 0.2529(15) -0.156(2) 0.3710(9) 0.050(3) Uani 0.076(2) 1 d D U P A 2
I7B I 0.058(2) 0.1476(17) 0.3732(9) 0.049(2) Uani 0.076(2) 1 d D U P A 2
I8B I -0.0587(18) -0.3506(17) 0.3741(8) 0.043(3) Uani 0.076(2) 1 d D U P A 2
I9 I 0.5401(3) 0.4267(4) 0.27490(11) 0.0507(4) Uani 1 1 d . U . . .
I10 I 0.4880(3) 0.3924(4) 0.47538(12) 0.0521(4) Uani 1 1 d . U . . .
I12 I 0.5408(3) -0.0582(4) 0.27495(11) 0.0507(4) Uani 1 1 d . U . . .
I14 I -0.0120(3) 0.3708(3) 0.47546(11) 0.0509(4) Uani 1 1 d . U . . .
I16 I 0.0408(3) -0.0788(4) 0.27490(11) 0.0491(4) Uani 1 1 d . U . . .
I15 I -0.0157(3) -0.1118(4) 0.47544(11) 0.0509(4) Uani 1 1 d . U . . .
I11 I 0.4845(3) -0.1246(4) 0.47525(11) 0.0521(4) Uani 1 1 d . U . . .
I13 I 0.0406(3) 0.4367(3) 0.27477(11) 0.0491(4) Uani 1 1 d . U . . .
N1A N 0.1734(14) 0.139(2) 0.4541(5) 0.049(2) Uani 1 1 d D U . . .
H1A1 H 0.192208 0.123311 0.427363 0.073 Uiso 1 1 calc R U . . .
H1A2 H 0.122970 0.088216 0.467497 0.073 Uiso 1 1 calc R U . . .
H1A3 H 0.143026 0.207773 0.454311 0.073 Uiso 1 1 calc R U . . .
C1A C 0.2732(10) 0.1365(12) 0.4755(3) 0.051(4) Uani 1 1 d D U . . .
H1AA H 0.307155 0.062292 0.475377 0.061 Uiso 1 1 calc R U . . .
H1AB H 0.328835 0.191528 0.461124 0.061 Uiso 1 1 calc R U . . .
C2A C 0.2426(8) 0.1602(10) 0.5148(3) 0.061(5) Uani 1 1 d D U . . .
H2A H 0.202451 0.231271 0.513238 0.073 Uiso 1 1 calc R U . . .
H2B H 0.311812 0.173716 0.527011 0.073 Uiso 1 1 calc R U . . .
C3A C 0.1751(5) 0.0843(6) 0.54398(19) 0.048(4) Uani 1 1 d D U . . .
C4A C 0.2004(6) -0.0201(7) 0.5596(3) 0.041(4) Uani 1 1 d D U . . .
H4A H 0.269771 -0.054136 0.551977 0.050 Uiso 1 1 calc R U . . .
C5A C 0.1150(8) -0.0725(6) 0.5878(3) 0.038(4) Uani 1 1 d D U . . .
H5A H 0.122131 -0.144399 0.601395 0.046 Uiso 1 1 calc R U . . .
C6A C 0.0204(6) -0.0110(6) 0.5940(2) 0.048(4) Uani 1 1 d D U . . .
S1A S 0.0418(5) 0.1160(5) 0.5652(2) 0.0472(12) Uani 1 1 d D U . . .
C7A C -0.0765(7) -0.0414(7) 0.6221(2) 0.064(4) Uani 1 1 d D U . . .
C8A C -0.1761(9) 0.0104(8) 0.6312(4) 0.067(5) Uani 1 1 d D U . . .
H8A H -0.190111 0.080608 0.617463 0.080 Uiso 1 1 calc R U . . .
C9A C -0.2608(10) -0.0451(8) 0.6627(3) 0.066(5) Uani 1 1 d D U . . .
C10A C -0.370(2) 0.017(3) 0.6714(11) 0.072(8) Uani 1 1 d D U . . .
H10A H -0.365012 0.088591 0.654676 0.107 Uiso 1 1 calc R U . . .
H10B H -0.431513 -0.026733 0.664157 0.107 Uiso 1 1 calc R U . . .
H10C H -0.383119 0.028834 0.701059 0.107 Uiso 1 1 calc R U . . .
C11A C -0.2132(7) -0.1434(8) 0.6746(3) 0.065(4) Uani 1 1 d D U . . .
S2A S -0.0792(7) -0.1673(6) 0.6520(3) 0.080(2) Uani 1 1 d D U . . .
C12A C -0.2648(6) -0.2213(7) 0.7070(2) 0.059(4) Uani 1 1 d D U . . .
C13A C -0.2108(9) -0.3119(10) 0.7229(4) 0.060(5) Uani 1 1 d D U . . .
H13A H -0.135771 -0.328876 0.713350 0.072 Uiso 1 1 calc R U . . .
C14A C -0.276(2) -0.3764(17) 0.7541(6) 0.064(5) Uani 1 1 d D U . . .
H14A H -0.245763 -0.440833 0.767128 0.077 Uiso 1 1 calc R U . . .
C15A C -0.3772(19) -0.350(2) 0.7655(5) 0.061(4) Uani 1 1 d D U . . .
S3A S -0.3994(6) -0.2208(8) 0.7324(3) 0.0636(14) Uani 1 1 d D U . . .
C16A C -0.4686(14) -0.3877(17) 0.7947(5) 0.067(4) Uani 1 1 d D U . . .
C17A C -0.5771(14) -0.3701(19) 0.8102(7) 0.068(5) Uani 1 1 d D U . . .
C18A C -0.6310(19) -0.2692(19) 0.7898(8) 0.078(9) Uani 1 1 d D U . . .
H18A H -0.577126 -0.231959 0.767855 0.117 Uiso 1 1 calc R U . . .
H18B H -0.696216 -0.292666 0.777552 0.117 Uiso 1 1 calc R U . . .
H18C H -0.654235 -0.218067 0.810762 0.117 Uiso 1 1 calc R U . . .
C19A C -0.623(3) -0.4405(19) 0.8408(8) 0.065(5) Uani 1 1 d D U . . .
H19A H -0.698512 -0.430403 0.852280 0.078 Uiso 1 1 calc R U . . .
C20A C -0.565(2) -0.5280(19) 0.8562(8) 0.066(5) Uani 1 1 d D U . . .
H20A H -0.588372 -0.584206 0.877843 0.079 Uiso 1 1 calc R U . . .
S4A S -0.4296(8) -0.5094(9) 0.8248(3) 0.0687(15) Uani 1 1 d . U . . .
N1B N 0.7404(18) 0.2209(12) 0.4573(5) 0.049(3) Uani 1 1 d D U . . .
H1B1 H 0.729561 0.231538 0.430008 0.073 Uiso 1 1 calc R U . . .
H1B2 H 0.690493 0.261666 0.472656 0.073 Uiso 1 1 calc R U . . .
H1B3 H 0.810873 0.242488 0.460146 0.073 Uiso 1 1 calc R U . . .
C1B C 0.7246(12) 0.1036(11) 0.4719(3) 0.050(3) Uani 1 1 d D U . . .
H1BA H 0.648240 0.079177 0.468857 0.060 Uiso 1 1 calc R U . . .
H1BB H 0.778363 0.058447 0.455334 0.060 Uiso 1 1 calc R U . . .
C2B C 0.7412(8) 0.0908(9) 0.5122(3) 0.056(4) Uani 1 1 d D U . . .
H2C H 0.820066 0.110386 0.513379 0.067 Uiso 1 1 calc R U . . .
H2D H 0.732216 0.010983 0.521436 0.067 Uiso 1 1 calc R U . . .
C3B C 0.6748(4) 0.1496(6) 0.54261(19) 0.047(4) Uani 1 1 d D U . . .
C4B C 0.7021(6) 0.2425(7) 0.5602(3) 0.038(4) Uani 1 1 d D U . . .
H4B H 0.772379 0.279084 0.553370 0.046 Uiso 1 1 calc R U . . .
C5B C 0.6175(8) 0.2791(6) 0.5891(3) 0.035(3) Uani 1 1 d D U . . .
H5B H 0.625903 0.341720 0.604003 0.042 Uiso 1 1 calc R U . . .
C6B C 0.5216(6) 0.2166(6) 0.5941(2) 0.051(4) Uani 1 1 d D U . . .
S1B S 0.5406(4) 0.1083(5) 0.56300(19) 0.0448(11) Uani 1 1 d D U . . .
C7B C 0.4269(7) 0.2326(7) 0.6221(2) 0.067(4) Uani 1 1 d D U . . .
C8B C 0.3283(10) 0.1748(8) 0.6312(4) 0.067(5) Uani 1 1 d D U . . .
H8B H 0.312692 0.111144 0.617911 0.081 Uiso 1 1 calc R U . . .
C9B C 0.2538(8) 0.2164(9) 0.6611(4) 0.071(5) Uani 1 1 d D U . . .
C10B C 0.142(2) 0.154(2) 0.6724(9) 0.077(9) Uani 1 1 d D U . . .
H10D H 0.141175 0.089981 0.656369 0.116 Uiso 1 1 calc R U . . .
H10E H 0.131359 0.129844 0.702252 0.116 Uiso 1 1 calc R U . . .
H10F H 0.080952 0.203915 0.665858 0.116 Uiso 1 1 calc R U . . .
C11B C 0.2896(6) 0.3101(7) 0.6760(3) 0.069(4) Uani 1 1 d D U . . .
S2B S 0.4229(6) 0.3432(6) 0.6522(3) 0.085(2) Uani 1 1 d D U . . .
C12B C 0.2341(7) 0.3657(8) 0.7078(3) 0.059(4) Uani 1 1 d D U . . .
C13B C 0.2780(11) 0.4465(11) 0.7279(4) 0.059(5) Uani 1 1 d D U . . .
H13B H 0.353744 0.467601 0.719617 0.070 Uiso 1 1 calc R U . . .
C14B C 0.227(3) 0.4920(16) 0.7550(7) 0.059(5) Uani 1 1 d . U . . .
H14B H 0.261790 0.547265 0.768148 0.071 Uiso 1 1 calc R U . . .
C15B C 0.121(2) 0.4631(18) 0.7664(5) 0.059(4) Uani 1 1 d D U . . .
S3B S 0.0994(6) 0.3582(8) 0.7331(3) 0.0597(13) Uani 1 1 d D U . . .
C16B C 0.0370(19) 0.4957(16) 0.7968(5) 0.060(4) Uani 1 1 d D U . . .
C17B C -0.079(2) 0.4568(15) 0.8100(6) 0.061(5) Uani 1 1 d D U . . .
C18B C -0.1330(18) 0.3654(18) 0.7908(8) 0.070(8) Uani 1 1 d D U . . .
H18D H -0.079441 0.337789 0.769026 0.105 Uiso 1 1 calc R U . . .
H18E H -0.155807 0.304957 0.812295 0.105 Uiso 1 1 calc R U . . .
H18F H -0.198512 0.393973 0.778508 0.105 Uiso 1 1 calc R U . . .
C19B C -0.124(2) 0.5180(18) 0.8412(6) 0.059(5) Uani 1 1 d D U . . .
H19B H -0.198630 0.503846 0.853472 0.071 Uiso 1 1 calc R U . . .
C20B C -0.068(3) 0.594(2) 0.8544(9) 0.063(5) Uani 1 1 d . U . . .
H20B H -0.093596 0.638962 0.875831 0.076 Uiso 1 1 calc R U . . .
S4B S 0.0685(8) 0.5985(9) 0.8251(3) 0.0666(15) Uani 1 1 d . U . . .
N1C N 0.6713(13) 0.643(2) 0.4559(5) 0.050(3) Uani 1 1 d D U . . .
H1C1 H 0.690140 0.670997 0.429021 0.075 Uiso 1 1 calc R U . . .
H1C2 H 0.631522 0.578847 0.456487 0.075 Uiso 1 1 calc R U . . .
H1C3 H 0.629337 0.692454 0.470080 0.075 Uiso 1 1 calc R U . . .
C1C C 0.7727(10) 0.6198(12) 0.4754(3) 0.044(3) Uani 1 1 d D U . . .
H1CA H 0.819167 0.565872 0.460178 0.053 Uiso 1 1 calc R U . . .
H1CB H 0.816806 0.688676 0.474871 0.053 Uiso 1 1 calc R U . . .
C2C C 0.7420(8) 0.5782(9) 0.5149(3) 0.056(4) Uani 1 1 d D U . . .
H2E H 0.811145 0.558481 0.527196 0.068 Uiso 1 1 calc R U . . .
H2F H 0.701069 0.508182 0.513855 0.068 Uiso 1 1 calc R U . . .
C3C C 0.6754(5) 0.6416(6) 0.54379(19) 0.048(4) Uani 1 1 d D U . . .
C4C C 0.7021(6) 0.7384(7) 0.5589(3) 0.041(4) Uani 1 1 d D U . . .
H4C H 0.772069 0.774992 0.551207 0.049 Uiso 1 1 calc R U . . .
C5C C 0.6173(8) 0.7788(6) 0.5869(3) 0.038(4) Uani 1 1 d D U . . .
H5C H 0.625339 0.844444 0.600089 0.045 Uiso 1 1 calc R U . . .
C6C C 0.5219(6) 0.7155(6) 0.5935(2) 0.048(4) Uani 1 1 d D U . . .
S1C S 0.5415(5) 0.6018(5) 0.56505(19) 0.0448(11) Uani 1 1 d D U . . .
C7C C 0.4243(7) 0.7307(6) 0.6207(2) 0.064(4) Uani 1 1 d D U . . .
C8C C 0.3227(9) 0.6780(8) 0.6287(4) 0.070(5) Uani 1 1 d D U . . .
H8C H 0.303993 0.616444 0.614822 0.084 Uiso 1 1 calc R U . . .
C9C C 0.2478(8) 0.7236(9) 0.6597(4) 0.073(5) Uani 1 1 d D U . . .
C10C C 0.137(2) 0.662(3) 0.6674(11) 0.092(10) Uani 1 1 d D U . . .
H10G H 0.139298 0.600466 0.649971 0.138 Uiso 1 1 calc R U . . .
H10H H 0.122052 0.633897 0.696817 0.138 Uiso 1 1 calc R U . . .
H10I H 0.077441 0.712951 0.660397 0.138 Uiso 1 1 calc R U . . .
C11C C 0.2897(6) 0.8137(7) 0.6752(3) 0.071(4) Uani 1 1 d D U . . .
S2C S 0.4248(6) 0.8389(6) 0.6518(3) 0.085(2) Uani 1 1 d D U . . .
C12C C 0.2399(8) 0.8718(6) 0.7069(3) 0.063(4) Uani 1 1 d D U . . .
C13C C 0.2873(8) 0.9536(10) 0.7255(4) 0.062(5) Uani 1 1 d D U . . .
H13C H 0.362381 0.977153 0.717188 0.075 Uiso 1 1 calc R U . . .
C14C C 0.221(2) 1.0001(19) 0.7568(6) 0.060(5) Uani 1 1 d D U . . .
H14C H 0.248649 1.056896 0.771095 0.072 Uiso 1 1 calc R U . . .
C15C C 0.1200(19) 0.9639(17) 0.7660(5) 0.056(4) Uani 1 1 d D U . . .
S3C S 0.0992(6) 0.8576(7) 0.7327(3) 0.0597(13) Uani 1 1 d D U . . .
C16C C 0.0326(19) 0.9921(16) 0.7960(5) 0.060(4) Uani 1 1 d D U . . .
C17C C -0.083(2) 0.9574(17) 0.8110(8) 0.061(5) Uani 1 1 d D U . . .
C18C C -0.1322(19) 0.8651(19) 0.7907(8) 0.074(8) Uani 1 1 d D U . . .
H18G H -0.076512 0.840121 0.769042 0.111 Uiso 1 1 calc R U . . .
H18H H -0.154068 0.803275 0.811685 0.111 Uiso 1 1 calc R U . . .
H18I H -0.197797 0.892069 0.778058 0.111 Uiso 1 1 calc R U . . .
C19C C -0.121(3) 1.022(2) 0.8423(10) 0.062(5) Uani 1 1 d . U . . .
H19C H -0.195615 1.010738 0.855626 0.075 Uiso 1 1 calc R U . . .
C20C C -0.064(3) 1.094(2) 0.8538(9) 0.066(5) Uani 1 1 d . U . . .
H20C H -0.088381 1.140378 0.875214 0.080 Uiso 1 1 calc R U . . .
S4C S 0.0695(8) 1.1007(9) 0.8250(3) 0.0666(15) Uani 1 1 d . U . . .
N1D N 0.2395(17) 0.5515(13) 0.4571(5) 0.049(3) Uani 1 1 d D U . . .
H1D1 H 0.228201 0.555266 0.429800 0.073 Uiso 1 1 calc R U . . .
H1D2 H 0.310163 0.528506 0.459624 0.073 Uiso 1 1 calc R U . . .
H1D3 H 0.189962 0.502671 0.472324 0.073 Uiso 1 1 calc R U . . .
C1D C 0.2238(12) 0.6610(11) 0.4722(3) 0.052(4) Uani 1 1 d D U . . .
H1DA H 0.277104 0.714843 0.455727 0.062 Uiso 1 1 calc R U . . .
H1DB H 0.147175 0.686917 0.469455 0.062 Uiso 1 1 calc R U . . .
C2D C 0.2410(8) 0.6525(10) 0.5124(3) 0.060(5) Uani 1 1 d D U . . .
H2G H 0.233402 0.727630 0.521869 0.072 Uiso 1 1 calc R U . . .
H2H H 0.319679 0.631075 0.513352 0.072 Uiso 1 1 calc R U . . .
C3D C 0.1742(5) 0.5791(6) 0.5428(2) 0.049(4) Uani 1 1 d D U . . .
C4D C 0.2010(6) 0.4774(7) 0.5606(3) 0.045(4) Uani 1 1 d D U . . .
H4D H 0.271242 0.444010 0.553955 0.054 Uiso 1 1 calc R U . . .
C5D C 0.1159(8) 0.4270(6) 0.5895(3) 0.042(4) Uani 1 1 d D U . . .
H5D H 0.123995 0.357050 0.604427 0.050 Uiso 1 1 calc R U . . .
C6D C 0.0202(6) 0.4874(6) 0.5942(2) 0.049(4) Uani 1 1 d D U . . .
S1D S 0.0399(5) 0.6108(5) 0.56290(19) 0.0472(12) Uani 1 1 d D U . . .
C7D C -0.0756(7) 0.4568(6) 0.6224(2) 0.065(4) Uani 1 1 d D U . . .
C8D C -0.1745(10) 0.5091(8) 0.6322(4) 0.069(5) Uani 1 1 d D U . . .
H8D H -0.191337 0.579847 0.619620 0.083 Uiso 1 1 calc R U . . .
C9D C -0.2516(8) 0.4455(7) 0.6639(3) 0.079(5) Uani 1 1 d D U . . .
C10D C -0.3616(19) 0.5121(17) 0.6729(8) 0.076(8) Uani 1 1 d D U . . .
H10J H -0.354807 0.583751 0.656133 0.114 Uiso 1 1 calc R U . . .
H10K H -0.424451 0.470234 0.665624 0.114 Uiso 1 1 calc R U . . .
H10L H -0.374221 0.524084 0.702517 0.114 Uiso 1 1 calc R U . . .
C11D C -0.2112(7) 0.3447(6) 0.6770(2) 0.074(4) Uani 1 1 d D U . . .
S2D S -0.0784(6) 0.3299(6) 0.6516(3) 0.080(2) Uani 1 1 d D U . . .
C12D C -0.2650(6) 0.2697(6) 0.7087(2) 0.069(4) Uani 1 1 d D U . . .
C13D C -0.2174(9) 0.1761(8) 0.7255(4) 0.073(5) Uani 1 1 d D U . . .
H13D H -0.143244 0.154462 0.716794 0.087 Uiso 1 1 calc R U . . .
C14D C -0.287(2) 0.1174(18) 0.7558(6) 0.076(5) Uani 1 1 d D U . . .
H14D H -0.260381 0.051496 0.769317 0.091 Uiso 1 1 calc R U . . .
C15D C -0.3770(18) 0.146(2) 0.7656(5) 0.066(4) Uani 1 1 d D U . . .
S3D S -0.4001(6) 0.2783(7) 0.7330(3) 0.0636(14) Uani 1 1 d D U . . .
C16D C -0.4726(13) 0.1156(17) 0.7937(5) 0.065(4) Uani 1 1 d D U . . .
C17D C -0.5807(13) 0.1282(17) 0.8109(5) 0.068(5) Uani 1 1 d D U . . .
C18D C -0.6319(18) 0.228(2) 0.7897(7) 0.079(9) Uani 1 1 d D U . . .
H18J H -0.709045 0.235589 0.802338 0.118 Uiso 1 1 calc R U . . .
H18K H -0.589025 0.294481 0.792858 0.118 Uiso 1 1 calc R U . . .
H18L H -0.630751 0.218679 0.759971 0.118 Uiso 1 1 calc R U . . .
C19D C -0.624(3) 0.054(2) 0.8431(5) 0.061(5) Uani 1 1 d D U . . .
H19D H -0.698787 0.059720 0.855949 0.073 Uiso 1 1 calc R U . . .
C20D C -0.563(3) -0.023(3) 0.8550(9) 0.066(5) Uani 1 1 d . U . . .
H20D H -0.584100 -0.078950 0.876776 0.079 Uiso 1 1 calc R U . . .
S4D S -0.4311(8) -0.0100(9) 0.8253(3) 0.0687(15) Uani 1 1 d . U . . .
N1E N 0.7970(18) 0.0945(13) 0.2971(5) 0.051(3) Uani 1 1 d D U . . .
H1E1 H 0.804651 0.088345 0.324741 0.077 Uiso 1 1 calc R U . . .
H1E2 H 0.728560 0.068626 0.293564 0.077 Uiso 1 1 calc R U . . .
H1E3 H 0.850627 0.054225 0.283329 0.077 Uiso 1 1 calc R U . . .
C1E C 0.8086(13) 0.2108(11) 0.2806(3) 0.057(3) Uani 1 1 d D U . . .
H1EA H 0.750810 0.255468 0.295464 0.068 Uiso 1 1 calc R U . . .
H1EB H 0.882758 0.239901 0.284401 0.068 Uiso 1 1 calc R U . . .
C2E C 0.7969(9) 0.2169(11) 0.2399(3) 0.084(5) Uani 1 1 d D U . . .
H2I H 0.807469 0.295554 0.228925 0.100 Uiso 1 1 calc R U . . .
H2J H 0.718543 0.197158 0.237862 0.100 Uiso 1 1 calc R U . . .
C3E C 0.8659(6) 0.1529(7) 0.2120(2) 0.091(5) Uani 1 1 d D U . . .
C4E C 0.8482(9) 0.0477(8) 0.2020(4) 0.103(6) Uani 1 1 d D U . . .
H4E H 0.784236 0.004636 0.213378 0.124 Uiso 1 1 calc R U . . .
C5E C 0.9327(10) 0.0092(7) 0.1734(4) 0.095(6) Uani 1 1 d D U . . .
H5E H 0.930228 -0.061687 0.163424 0.114 Uiso 1 1 calc R U . . .
C6E C 1.0191(7) 0.0828(7) 0.1612(2) 0.075(4) Uani 1 1 d D U . . .
S1E S 0.9909(6) 0.2030(6) 0.1851(3) 0.0733(18) Uani 1 1 d D U . . .
C7E C 1.1171(7) 0.0794(6) 0.1326(2) 0.056(4) Uani 1 1 d D U . . .
C8E C 1.2137(9) 0.1395(7) 0.1211(4) 0.055(4) Uani 1 1 d D U . . .
H8E H 1.230654 0.204466 0.133339 0.065 Uiso 1 1 calc R U . . .
C9E C 1.2885(6) 0.0936(7) 0.0879(3) 0.060(4) Uani 1 1 d D U . . .
C10E C 1.3958(16) 0.1678(16) 0.0770(7) 0.064(8) Uani 1 1 d D U . . .
H10M H 1.389739 0.230691 0.093964 0.097 Uiso 1 1 calc R U . . .
H10N H 1.461206 0.124060 0.082857 0.097 Uiso 1 1 calc R U . . .
H10O H 1.403859 0.194929 0.047436 0.097 Uiso 1 1 calc R U . . .
C11E C 1.2484(5) -0.0017(6) 0.0755(2) 0.054(4) Uani 1 1 d D U . . .
S2E S 1.1195(5) -0.0333(5) 0.10358(19) 0.0441(11) Uani 1 1 d D U . . .
C12E C 1.2983(6) -0.0598(5) 0.0431(2) 0.057(4) Uani 1 1 d D U . . .
C13E C 1.2484(8) -0.1425(9) 0.0256(3) 0.063(5) Uani 1 1 d D U . . .
H13E H 1.173741 -0.163417 0.036008 0.075 Uiso 1 1 calc R U . . .
C14E C 1.303(2) -0.1959(19) -0.0063(6) 0.059(5) Uani 1 1 d D U . . .
H14E H 1.274899 -0.253470 -0.020200 0.071 Uiso 1 1 calc R U . . .
C15E C 1.4165(18) -0.1429(17) -0.0143(5) 0.057(4) Uani 1 1 d D U . . .
S3E S 1.4329(5) -0.0397(7) 0.0184(3) 0.0605(14) Uani 1 1 d D U . . .
C16E C 1.4962(17) -0.1778(15) -0.0459(5) 0.053(4) Uani 1 1 d D U . . .
C17E C 1.599(2) -0.1432(18) -0.0596(7) 0.057(5) Uani 1 1 d D U . . .
C18E C 1.6596(17) -0.051(2) -0.0430(7) 0.071(8) Uani 1 1 d D U . . .
H18M H 1.734649 -0.041039 -0.058260 0.107 Uiso 1 1 calc R U . . .
H18N H 1.618229 0.018286 -0.046600 0.107 Uiso 1 1 calc R U . . .
H18O H 1.665035 -0.069318 -0.013304 0.107 Uiso 1 1 calc R U . . .
C19E C 1.658(2) -0.203(2) -0.0947(8) 0.057(5) Uani 1 1 d . U . . .
H19E H 1.731540 -0.188682 -0.107943 0.068 Uiso 1 1 calc R U . . .
C20E C 1.584(2) -0.285(2) -0.1043(9) 0.062(5) Uani 1 1 d . U . . .
H20E H 1.602308 -0.333612 -0.125449 0.074 Uiso 1 1 calc R U . . .
S4E S 1.4632(7) -0.2878(8) -0.0754(3) 0.0616(14) Uani 1 1 d . U . . .
N1F N 0.3724(14) 0.181(2) 0.2957(5) 0.052(3) Uani 1 1 d D U . . .
H1F1 H 0.355224 0.188863 0.323373 0.078 Uiso 1 1 calc R U . . .
H1F2 H 0.421609 0.125108 0.292255 0.078 Uiso 1 1 calc R U . . .
H1F3 H 0.403630 0.245332 0.282577 0.078 Uiso 1 1 calc R U . . .
C1F C 0.2709(11) 0.1563(15) 0.2779(3) 0.057(3) Uani 1 1 d D U . . .
H1FA H 0.236092 0.086825 0.292113 0.068 Uiso 1 1 calc R U . . .
H1FB H 0.216657 0.216785 0.281651 0.068 Uiso 1 1 calc R U . . .
C2F C 0.2992(9) 0.1457(11) 0.2373(3) 0.081(5) Uani 1 1 d D U . . .
H2K H 0.229148 0.138072 0.224909 0.097 Uiso 1 1 calc R U . . .
H2L H 0.338880 0.074644 0.235161 0.097 Uiso 1 1 calc R U . . .
C3F C 0.3662(6) 0.2286(7) 0.2111(2) 0.090(5) Uani 1 1 d D U . . .
C4F C 0.3468(9) 0.3396(7) 0.2043(4) 0.104(6) Uani 1 1 d D U . . .
H4F H 0.282819 0.374193 0.217280 0.124 Uiso 1 1 calc R U . . .
C5F C 0.4295(10) 0.3978(6) 0.1766(4) 0.090(6) Uani 1 1 d D U . . .
H5F H 0.425632 0.474938 0.168790 0.108 Uiso 1 1 calc R U . . .
C6F C 0.5162(7) 0.3338(7) 0.1619(2) 0.072(4) Uani 1 1 d D U . . .
S1F S 0.4906(6) 0.1981(6) 0.1822(2) 0.0659(16) Uani 1 1 d D U . . .
C7F C 0.6131(7) 0.3555(6) 0.1329(2) 0.055(4) Uani 1 1 d D U . . .
C8F C 0.7094(9) 0.2998(7) 0.1222(4) 0.051(4) Uani 1 1 d D U . . .
H8F H 0.724796 0.228847 0.134963 0.061 Uiso 1 1 calc R U . . .
C9F C 0.7842(7) 0.3578(8) 0.0902(4) 0.061(5) Uani 1 1 d D U . . .
C10F C 0.8941(15) 0.299(3) 0.0769(9) 0.072(8) Uani 1 1 d D U . . .
H10P H 0.894624 0.225969 0.092678 0.107 Uiso 1 1 calc R U . . .
H10Q H 0.900268 0.289356 0.047022 0.107 Uiso 1 1 calc R U . . .
H10R H 0.957304 0.343190 0.082386 0.107 Uiso 1 1 calc R U . . .
C11F C 0.7475(5) 0.4599(7) 0.0766(2) 0.056(4) Uani 1 1 d D U . . .
S2F S 0.6176(5) 0.4818(5) 0.1033(2) 0.0488(12) Uani 1 1 d D U . . .
C12F C 0.8005(6) 0.5314(8) 0.0441(3) 0.056(4) Uani 1 1 d D U . . .
C13F C 0.7531(10) 0.6205(9) 0.0242(3) 0.061(5) Uani 1 1 d D U . . .
H13F H 0.677305 0.633593 0.033946 0.073 Uiso 1 1 calc R U . . .
C14F C 0.799(2) 0.690(2) -0.0064(8) 0.057(5) Uani 1 1 d . U . . .
H14F H 0.765416 0.751551 -0.020160 0.069 Uiso 1 1 calc R U . . .
C15F C 0.9163(19) 0.6487(18) -0.0145(5) 0.055(4) Uani 1 1 d D U . . .
S3F S 0.9347(6) 0.5356(8) 0.0183(3) 0.0612(14) Uani 1 1 d D U . . .
C16F C 0.9911(17) 0.7044(17) -0.0465(5) 0.052(4) Uani 1 1 d D U . . .
C17F C 1.0980(18) 0.6691(17) -0.0592(7) 0.050(4) Uani 1 1 d D U . . .
C18F C 1.1613(15) 0.5683(18) -0.0438(7) 0.055(6) Uani 1 1 d D U . . .
H18P H 1.235682 0.568168 -0.059681 0.082 Uiso 1 1 calc R U . . .
H18Q H 1.168167 0.570889 -0.014187 0.082 Uiso 1 1 calc R U . . .
H18R H 1.120625 0.500939 -0.047640 0.082 Uiso 1 1 calc R U . . .
C19F C 1.156(2) 0.747(2) -0.0938(8) 0.053(5) Uani 1 1 d . U . . .
H19F H 1.229221 0.739214 -0.107422 0.064 Uiso 1 1 calc R U . . .
C20F C 1.083(2) 0.831(2) -0.1024(8) 0.059(4) Uani 1 1 d . U . . .
H20F H 1.103059 0.889327 -0.123520 0.070 Uiso 1 1 calc R U . . .
S4F S 0.9630(7) 0.8253(8) -0.0753(3) 0.0597(13) Uani 1 1 d . U . . .
N1G N 0.299(2) 0.7548(14) 0.2972(5) 0.059(4) Uani 1 1 d D U . . .
H1G1 H 0.307141 0.747182 0.324844 0.089 Uiso 1 1 calc R U . . .
H1G2 H 0.353992 0.800688 0.283351 0.089 Uiso 1 1 calc R U . . .
H1G3 H 0.231581 0.784073 0.293669 0.089 Uiso 1 1 calc R U . . .
C1G C 0.3083(13) 0.6464(11) 0.2809(3) 0.055(3) Uani 1 1 d D U . . .
H1GA H 0.381800 0.613715 0.284680 0.065 Uiso 1 1 calc R U . . .
H1GB H 0.249480 0.595755 0.295833 0.065 Uiso 1 1 calc R U . . .
C2G C 0.2966(9) 0.6607(11) 0.2402(3) 0.080(5) Uani 1 1 d D U . . .
H2M H 0.217987 0.680679 0.238176 0.096 Uiso 1 1 calc R U . . .
H2N H 0.308011 0.587724 0.229087 0.096 Uiso 1 1 calc R U . . .
C3G C 0.3648(6) 0.7394(7) 0.2124(2) 0.085(5) Uani 1 1 d D U . . .
C4G C 0.3464(9) 0.8497(7) 0.2029(4) 0.102(6) Uani 1 1 d D U . . .
H4G H 0.282425 0.886595 0.214590 0.122 Uiso 1 1 calc R U . . .
C5G C 0.4301(10) 0.9033(6) 0.1743(5) 0.090(6) Uani 1 1 d D U . . .
H5G H 0.427146 0.979358 0.164557 0.108 Uiso 1 1 calc R U . . .
C6G C 0.5166(7) 0.8365(7) 0.1615(2) 0.074(4) Uani 1 1 d D U . . .
S1G S 0.4895(5) 0.7038(5) 0.1850(3) 0.0659(16) Uani 1 1 d D U . . .
C7G C 0.6152(7) 0.8542(6) 0.1326(2) 0.056(4) Uani 1 1 d D U . . .
C8G C 0.7109(9) 0.7980(6) 0.1214(4) 0.050(4) Uani 1 1 d D U . . .
H8G H 0.726797 0.726769 0.133879 0.060 Uiso 1 1 calc R U . . .
C9G C 0.7886(7) 0.8611(6) 0.0872(3) 0.061(5) Uani 1 1 d D U . . .
C10G C 0.8943(15) 0.793(2) 0.0764(8) 0.069(8) Uani 1 1 d D U . . .
H10S H 0.887849 0.721276 0.093139 0.104 Uiso 1 1 calc R U . . .
H10T H 0.902271 0.780953 0.046735 0.104 Uiso 1 1 calc R U . . .
H10U H 0.959782 0.833151 0.082338 0.104 Uiso 1 1 calc R U . . .
C11G C 0.7489(5) 0.9628(5) 0.0751(2) 0.049(4) Uani 1 1 d D U . . .
S2G S 0.6200(5) 0.9808(5) 0.1031(2) 0.0488(12) Uani 1 1 d D U . . .
C12G C 0.7983(6) 1.0371(5) 0.0426(2) 0.053(4) Uani 1 1 d D U . . .
C13G C 0.7463(7) 1.1262(7) 0.0245(3) 0.056(4) Uani 1 1 d D U . . .
H13G H 0.670857 1.141636 0.033963 0.068 Uiso 1 1 calc R U . . .
C14G C 0.803(2) 1.192(2) -0.0071(6) 0.055(4) Uani 1 1 d D U . . .
H14G H 0.773993 1.255091 -0.021405 0.066 Uiso 1 1 calc R U . . .
C15G C 0.9167(18) 1.1518(17) -0.0156(5) 0.052(4) Uani 1 1 d D U . . .
S3G S 0.9339(5) 1.0327(7) 0.0184(2) 0.0612(14) Uani 1 1 d D U . . .
C16G C 0.9898(15) 1.2091(15) -0.0478(4) 0.048(4) Uani 1 1 d D U . . .
C17G C 1.1005(16) 1.1695(15) -0.0602(5) 0.049(4) Uani 1 1 d D U . . .
C18G C 1.161(2) 1.0669(18) -0.0437(8) 0.058(7) Uani 1 1 d D U . . .
H18S H 1.112036 1.025490 -0.021278 0.086 Uiso 1 1 calc R U . . .
H18T H 1.180991 1.019775 -0.066368 0.086 Uiso 1 1 calc R U . . .
H18U H 1.228832 1.089800 -0.033002 0.086 Uiso 1 1 calc R U . . .
C19G C 1.1530(18) 1.2403(16) -0.0919(6) 0.052(4) Uani 1 1 d D U . . .
H19G H 1.226858 1.229055 -0.104506 0.063 Uiso 1 1 calc R U . . .
C20G C 1.084(2) 1.338(2) -0.1051(9) 0.058(4) Uani 1 1 d . U . . .
H20G H 1.106017 1.395179 -0.126340 0.070 Uiso 1 1 calc R U . . .
S4G S 0.9627(7) 1.3249(8) -0.0753(3) 0.0597(13) Uani 1 1 d . U . . .
N1H N 0.8704(15) 0.679(3) 0.2984(5) 0.064(4) Uani 1 1 d D U . . .
H1H1 H 0.851615 0.655938 0.325881 0.096 Uiso 1 1 calc R U . . .
H1H2 H 0.912045 0.625614 0.285911 0.096 Uiso 1 1 calc R U . . .
H1H3 H 0.910564 0.742706 0.295817 0.096 Uiso 1 1 calc R U . . .
C1H C 0.7690(11) 0.6967(15) 0.2785(3) 0.061(4) Uani 1 1 d D U . . .
H1HA H 0.724518 0.627409 0.281192 0.073 Uiso 1 1 calc R U . . .
H1HB H 0.722918 0.753983 0.291900 0.073 Uiso 1 1 calc R U . . .
C2H C 0.7997(9) 0.7298(11) 0.2381(3) 0.089(5) Uani 1 1 d D U . . .
H2O H 0.839120 0.801721 0.236930 0.107 Uiso 1 1 calc R U . . .
H2P H 0.730510 0.744527 0.225218 0.107 Uiso 1 1 calc R U . . .
C3H C 0.8682(6) 0.6614(7) 0.2118(2) 0.097(5) Uani 1 1 d D U . . .
C4H C 0.8519(9) 0.5530(7) 0.2053(4) 0.107(6) Uani 1 1 d D U . . .
H4H H 0.789530 0.510305 0.218527 0.129 Uiso 1 1 calc R U . . .
C5H C 0.9354(10) 0.5106(6) 0.1773(4) 0.096(6) Uani 1 1 d D U . . .
H5H H 0.933776 0.437058 0.169643 0.115 Uiso 1 1 calc R U . . .
C6H C 1.0195(7) 0.5844(7) 0.1620(2) 0.075(4) Uani 1 1 d D U . . .
S1H S 0.9906(6) 0.7096(6) 0.1823(3) 0.0733(18) Uani 1 1 d D U . . .
C7H C 1.1164(7) 0.5792(6) 0.1327(2) 0.055(4) Uani 1 1 d D U . . .
C8H C 1.2125(9) 0.6399(6) 0.1210(4) 0.055(4) Uani 1 1 d D U . . .
H8H H 1.229262 0.705002 0.133230 0.066 Uiso 1 1 calc R U . . .
C9H C 1.2871(6) 0.5947(6) 0.0876(3) 0.060(4) Uani 1 1 d D U . . .
C10H C 1.3938(15) 0.6682(16) 0.0761(6) 0.057(7) Uani 1 1 d D U . . .
H10V H 1.388448 0.731443 0.092936 0.086 Uiso 1 1 calc R U . . .
H10W H 1.459386 0.624583 0.081704 0.086 Uiso 1 1 calc R U . . .
H10$ H 1.400825 0.695033 0.046511 0.086 Uiso 1 1 calc R U . . .
C11H C 1.2474(5) 0.4991(6) 0.0753(2) 0.052(4) Uani 1 1 d D U . . .
S2H S 1.1189(5) 0.4667(5) 0.10351(19) 0.0441(11) Uani 1 1 d D U . . .
C12H C 1.2970(6) 0.4412(5) 0.0427(2) 0.056(4) Uani 1 1 d D U . . .
C13H C 1.2463(7) 0.3602(9) 0.0247(3) 0.060(5) Uani 1 1 d D U . . .
H13H H 1.171138 0.340063 0.034627 0.072 Uiso 1 1 calc R U . . .
C14H C 1.298(2) 0.311(2) -0.0054(8) 0.058(5) Uani 1 1 d . U . . .
H14H H 1.268723 0.254374 -0.019375 0.069 Uiso 1 1 calc R U . . .
C15H C 1.4153(18) 0.3593(17) -0.0143(5) 0.054(4) Uani 1 1 d D U . . .
S3H S 1.4324(6) 0.4596(7) 0.0186(3) 0.0605(14) Uani 1 1 d D U . . .
C16H C 1.4928(16) 0.3217(14) -0.0461(5) 0.049(4) Uani 1 1 d D U . . .
C17H C 1.596(2) 0.3583(18) -0.0588(7) 0.056(4) Uani 1 1 d D U . . .
C18H C 1.660(2) 0.450(2) -0.0431(9) 0.068(8) Uani 1 1 d D U . . .
H18V H 1.621263 0.520403 -0.047156 0.102 Uiso 1 1 calc R U . . .
H18W H 1.735437 0.456979 -0.058565 0.102 Uiso 1 1 calc R U . . .
H18$ H 1.666056 0.432857 -0.013353 0.102 Uiso 1 1 calc R U . . .
C19H C 1.657(2) 0.302(2) -0.0929(9) 0.053(5) Uani 1 1 d . U . . .
H19H H 1.731090 0.318101 -0.105553 0.064 Uiso 1 1 calc R U . . .
C20H C 1.582(2) 0.218(2) -0.1036(9) 0.057(4) Uani 1 1 d . U . . .
H20H H 1.601933 0.169621 -0.124746 0.068 Uiso 1 1 calc R U . . .
S4H S 1.4617(7) 0.2149(9) -0.0751(3) 0.0616(14) Uani 1 1 d . U . . .

loop_
_atom_site_aniso_label
_atom_site_aniso_U_11
_atom_site_aniso_U_22
_atom_site_aniso_U_33
_atom_site_aniso_U_23
_atom_site_aniso_U_13
_atom_site_aniso_U_12
Sn1 0.0438(10) 0.0387(12) 0.0593(13) -0.0113(12) -0.0197(10) 0.0015(8)
Sn2 0.0417(9) 0.0419(13) 0.0595(14) -0.0059(12) -0.0016(10) -0.0013(8)
Sn3 0.0457(10) 0.0337(11) 0.0601(14) -0.0087(11) -0.0203(11) -0.0002(8)
Sn4 0.0425(9) 0.0369(12) 0.0620(14) -0.0074(12) -0.0010(10) -0.0009(8)
I1 0.0478(11) 0.0394(13) 0.0652(12) -0.0074(11) -0.0146(10) 0.0031(10)
I2 0.0380(10) 0.0479(14) 0.0593(12) -0.0051(10) -0.0098(9) 0.0021(9)
I3 0.0439(10) 0.0344(13) 0.0643(12) -0.0079(10) -0.0138(9) 0.0036(9)
I4 0.0296(8) 0.0390(12) 0.0664(12) -0.0129(10) -0.0113(8) -0.0030(8)
I5 0.0322(9) 0.0378(12) 0.0743(14) -0.0049(10) -0.0094(9) -0.0032(8)
I6 0.0408(11) 0.0490(14) 0.0645(13) -0.0079(11) -0.0070(10) 0.0052(10)
I7 0.0439(10) 0.0285(11) 0.0654(12) -0.0108(9) -0.0132(9) -0.0029(8)
I8 0.0479(11) 0.0311(12) 0.0664(12) -0.0080(10) -0.0145(10) -0.0018(9)
Sn1B 0.033(4) 0.044(4) 0.058(4) -0.009(4) -0.019(4) 0.003(4)
Sn2B 0.039(4) 0.045(4) 0.065(4) -0.004(4) -0.003(4) 0.003(4)
Sn3B 0.034(4) 0.041(5) 0.061(5) -0.007(5) -0.019(4) 0.001(4)
Sn4B 0.034(4) 0.037(4) 0.062(4) -0.002(4) -0.005(4) -0.005(4)
I1B 0.038(4) 0.042(4) 0.061(4) -0.006(4) -0.014(4) -0.001(4)
I2B 0.035(4) 0.043(5) 0.058(5) -0.006(5) -0.020(4) 0.001(4)
I3B 0.043(5) 0.048(5) 0.067(5) -0.009(5) -0.016(5) -0.001(5)
I4B 0.035(4) 0.039(4) 0.060(4) -0.010(4) -0.020(4) 0.004(4)
I5B 0.045(5) 0.041(5) 0.067(5) -0.006(5) -0.003(5) -0.001(5)
I6B 0.041(5) 0.042(5) 0.064(5) -0.005(5) 0.004(5) 0.003(5)
I7B 0.044(4) 0.038(4) 0.066(4) -0.009(4) -0.010(4) -0.002(4)
I8B 0.039(6) 0.038(6) 0.055(6) -0.009(5) -0.013(5) -0.002(5)
I9 0.0437(8) 0.0493(10) 0.0601(8) -0.0080(7) -0.0080(6) 0.0000(7)
I10 0.0476(8) 0.0468(10) 0.0628(8) -0.0072(8) -0.0088(6) 0.0016(7)
I12 0.0437(8) 0.0493(10) 0.0601(8) -0.0080(7) -0.0080(6) 0.0000(7)
I14 0.0476(8) 0.0428(9) 0.0633(8) -0.0079(7) -0.0090(6) -0.0002(7)
I16 0.0434(8) 0.0436(9) 0.0614(8) -0.0071(7) -0.0089(6) -0.0015(7)
I15 0.0476(8) 0.0428(9) 0.0633(8) -0.0079(7) -0.0090(6) -0.0002(7)
I11 0.0476(8) 0.0468(10) 0.0628(8) -0.0072(8) -0.0088(6) 0.0016(7)
I13 0.0434(8) 0.0436(9) 0.0614(8) -0.0071(7) -0.0089(6) -0.0015(7)
N1A 0.044(4) 0.041(4) 0.064(4) -0.007(4) -0.013(4) 0.001(4)
C1A 0.045(7) 0.049(7) 0.059(7) 0.000(7) -0.014(6) 0.006(6)
C2A 0.054(8) 0.064(9) 0.061(8) 0.014(8) -0.009(8) 0.011(8)
C3A 0.051(7) 0.046(8) 0.049(7) -0.002(7) -0.011(6) 0.005(7)
C4A 0.043(7) 0.038(8) 0.045(8) -0.003(7) -0.017(7) 0.012(7)
C5A 0.047(7) 0.026(8) 0.044(7) -0.002(7) -0.016(7) 0.011(7)
C6A 0.058(7) 0.032(7) 0.053(7) 0.000(6) -0.008(6) 0.003(6)
S1A 0.055(3) 0.038(3) 0.048(2) 0.002(2) -0.0079(19) 0.002(2)
C7A 0.073(8) 0.045(8) 0.070(8) 0.007(7) -0.006(7) 0.010(7)
C8A 0.077(10) 0.048(10) 0.073(10) -0.006(9) -0.004(9) 0.004(9)
C9A 0.077(9) 0.050(9) 0.073(9) -0.019(9) -0.004(9) -0.005(8)
C10A 0.076(16) 0.047(16) 0.095(18) -0.024(15) -0.010(15) 0.006(13)
C11A 0.078(8) 0.046(8) 0.068(8) -0.004(7) 0.001(8) -0.008(7)
S2A 0.099(5) 0.041(4) 0.086(4) 0.018(3) 0.025(4) 0.012(3)
C12A 0.069(8) 0.054(8) 0.055(7) -0.001(7) -0.010(7) 0.002(7)
C13A 0.062(9) 0.054(10) 0.061(9) 0.002(9) -0.006(8) 0.001(8)
C14A 0.066(9) 0.055(10) 0.067(10) 0.009(9) -0.004(9) 0.007(9)
C15A 0.065(7) 0.055(8) 0.063(8) 0.002(7) -0.010(7) 0.002(7)
S3A 0.069(3) 0.061(4) 0.060(2) -0.005(2) -0.005(2) -0.004(3)
C16A 0.077(8) 0.061(8) 0.063(8) -0.003(7) -0.011(7) 0.007(8)
C17A 0.077(9) 0.068(10) 0.061(9) -0.003(9) -0.012(9) 0.004(9)
C18A 0.088(17) 0.075(19) 0.070(16) -0.003(16) -0.008(15) 0.028(16)
C19A 0.072(10) 0.070(11) 0.052(9) -0.003(9) -0.010(9) 0.001(10)
C20A 0.071(9) 0.067(10) 0.060(9) -0.003(8) -0.005(8) 0.006(9)
S4A 0.080(4) 0.063(4) 0.061(3) -0.003(3) -0.003(3) 0.007(3)
N1B 0.043(5) 0.048(5) 0.059(5) -0.005(5) -0.021(5) 0.003(5)
C1B 0.048(6) 0.037(6) 0.066(6) 0.000(6) -0.011(6) 0.001(6)
C2B 0.054(8) 0.043(9) 0.071(9) -0.003(8) -0.011(8) 0.013(8)
C3B 0.049(7) 0.035(7) 0.057(7) 0.006(7) -0.014(6) 0.012(6)
C4B 0.032(6) 0.029(8) 0.055(8) 0.010(7) -0.018(6) 0.009(6)
C5B 0.038(7) 0.026(8) 0.044(7) 0.001(7) -0.015(6) -0.001(6)
C6B 0.060(7) 0.040(7) 0.054(7) -0.009(7) -0.010(6) 0.002(7)
S1B 0.056(3) 0.033(3) 0.048(2) -0.014(2) -0.0100(19) 0.006(2)
C7B 0.077(8) 0.056(8) 0.070(8) -0.020(7) -0.002(7) -0.004(7)
C8B 0.074(10) 0.056(10) 0.071(10) -0.017(9) 0.003(9) -0.005(9)
C9B 0.074(10) 0.065(10) 0.071(9) -0.013(9) 0.002(9) 0.000(9)
C10B 0.086(17) 0.066(18) 0.082(17) -0.028(15) -0.007(16) -0.024(15)
C11B 0.077(8) 0.058(8) 0.070(8) -0.017(8) 0.004(8) -0.002(8)
S2B 0.096(5) 0.064(4) 0.091(4) -0.037(4) 0.022(4) -0.031(4)
C12B 0.069(8) 0.052(8) 0.057(7) -0.011(7) -0.007(7) 0.001(7)
C13B 0.080(10) 0.048(9) 0.054(8) -0.027(8) -0.017(8) 0.006(9)
C14B 0.080(10) 0.047(9) 0.057(9) -0.026(8) -0.011(9) 0.003(9)
C15B 0.072(8) 0.053(8) 0.054(7) -0.014(7) -0.011(7) 0.005(7)
S3B 0.065(3) 0.055(3) 0.059(2) -0.011(2) -0.005(2) 0.006(3)
C16B 0.072(8) 0.051(8) 0.059(7) -0.016(7) -0.002(7) 0.002(7)
C17B 0.072(9) 0.047(9) 0.064(9) -0.014(8) 0.002(9) -0.007(8)
C18B 0.071(15) 0.053(16) 0.086(18) -0.022(15) -0.002(15) 0.002(14)
C19B 0.063(9) 0.052(10) 0.063(9) -0.015(9) 0.001(9) -0.010(9)
C20B 0.070(9) 0.058(9) 0.060(9) -0.015(8) 0.003(8) -0.012(8)
S4B 0.079(4) 0.059(4) 0.060(3) -0.015(3) 0.002(2) -0.005(3)
N1C 0.042(5) 0.047(5) 0.063(5) -0.006(5) -0.012(5) -0.001(5)
C1C 0.032(6) 0.047(7) 0.057(7) -0.011(7) -0.014(6) -0.002(6)
C2C 0.047(8) 0.054(9) 0.070(9) -0.012(8) -0.010(8) 0.003(8)
C3C 0.054(7) 0.033(7) 0.058(7) -0.007(7) -0.013(6) 0.017(6)
C4C 0.050(8) 0.024(8) 0.051(8) -0.010(7) -0.015(7) 0.014(7)
C5C 0.048(7) 0.026(8) 0.042(7) -0.007(7) -0.017(7) 0.006(7)
C6C 0.056(7) 0.040(7) 0.049(7) -0.015(6) -0.007(6) -0.004(6)
S1C 0.056(3) 0.033(3) 0.048(2) -0.014(2) -0.0100(19) 0.006(2)
C7C 0.069(8) 0.057(8) 0.067(8) -0.016(7) -0.004(7) -0.014(7)
C8C 0.071(10) 0.068(10) 0.069(10) -0.009(10) -0.004(9) 0.003(9)
C9C 0.067(9) 0.074(10) 0.076(10) -0.008(10) -0.005(9) 0.009(9)
C10C 0.089(18) 0.064(18) 0.13(2) -0.026(18) -0.006(18) -0.012(16)
C11C 0.073(8) 0.064(8) 0.072(8) -0.014(8) 0.005(8) 0.001(8)
S2C 0.096(5) 0.064(4) 0.091(4) -0.037(4) 0.022(4) -0.031(4)
C12C 0.073(8) 0.058(8) 0.058(7) -0.009(7) -0.007(7) 0.002(7)
C13C 0.076(10) 0.057(10) 0.058(9) -0.015(9) -0.017(9) -0.004(9)
C14C 0.077(10) 0.056(10) 0.051(9) -0.019(8) -0.012(8) -0.009(9)
C15C 0.071(8) 0.048(8) 0.053(7) -0.013(7) -0.010(7) -0.007(7)
S3C 0.065(3) 0.055(3) 0.059(2) -0.011(2) -0.005(2) 0.006(3)
C16C 0.075(8) 0.047(8) 0.057(7) -0.011(7) -0.005(7) -0.001(7)
C17C 0.073(9) 0.044(9) 0.064(9) -0.012(8) 0.001(9) -0.011(8)
C18C 0.082(17) 0.057(17) 0.081(17) -0.015(15) 0.006(16) -0.016(15)
C19C 0.068(10) 0.053(10) 0.066(10) -0.016(9) 0.000(9) -0.008(9)
C20C 0.071(9) 0.063(9) 0.064(9) -0.016(8) 0.003(8) -0.005(8)
S4C 0.079(4) 0.059(4) 0.060(3) -0.015(3) 0.002(2) -0.005(3)
N1D 0.042(5) 0.043(5) 0.064(5) -0.006(5) -0.015(4) 0.004(5)
C1D 0.054(7) 0.041(7) 0.061(7) -0.015(7) -0.002(7) 0.011(7)
C2D 0.063(9) 0.049(9) 0.064(9) -0.001(8) 0.000(8) 0.014(8)
C3D 0.060(7) 0.039(7) 0.048(7) -0.007(7) 0.000(7) -0.002(7)
C4D 0.047(8) 0.039(8) 0.051(8) -0.008(7) -0.013(7) -0.008(7)
C5D 0.047(8) 0.036(8) 0.044(7) -0.007(7) -0.013(7) -0.001(7)
C6D 0.059(7) 0.037(7) 0.052(7) -0.003(7) -0.008(6) -0.004(7)
S1D 0.055(3) 0.038(3) 0.048(2) 0.002(2) -0.0079(19) 0.002(2)
C7D 0.074(8) 0.051(8) 0.066(8) 0.001(7) -0.001(7) 0.008(7)
C8D 0.072(10) 0.062(10) 0.073(10) -0.011(9) -0.003(9) 0.007(9)
C9D 0.081(10) 0.077(10) 0.081(10) -0.018(10) -0.005(9) 0.001(9)
C10D 0.088(17) 0.057(17) 0.089(18) -0.028(15) -0.020(16) 0.008(15)
C11D 0.086(8) 0.060(8) 0.074(8) -0.011(8) 0.002(8) 0.000(8)
S2D 0.099(5) 0.041(4) 0.086(4) 0.018(3) 0.025(4) 0.012(3)
C12D 0.075(8) 0.066(8) 0.064(8) -0.007(8) -0.007(7) 0.011(8)
C13D 0.073(10) 0.071(11) 0.075(10) -0.003(10) -0.014(9) 0.024(9)
C14D 0.078(10) 0.073(11) 0.076(10) -0.001(10) -0.012(9) 0.022(9)
C15D 0.068(8) 0.066(8) 0.065(8) -0.007(8) -0.011(7) 0.008(8)
S3D 0.069(3) 0.061(4) 0.060(2) -0.005(2) -0.005(2) -0.004(3)
C16D 0.068(8) 0.065(8) 0.063(7) -0.005(7) -0.016(7) 0.008(7)
C17D 0.075(9) 0.069(10) 0.062(9) -0.005(9) -0.011(8) 0.008(9)
C18D 0.075(16) 0.074(19) 0.083(17) 0.014(16) -0.007(15) 0.015(15)
C19D 0.069(10) 0.066(11) 0.045(9) -0.006(9) -0.001(9) 0.007(9)
C20D 0.070(9) 0.070(10) 0.054(8) -0.003(8) 0.001(8) 0.011(9)
S4D 0.080(4) 0.063(4) 0.061(3) -0.003(3) -0.003(3) 0.007(3)
N1E 0.042(5) 0.044(5) 0.067(5) -0.007(5) -0.009(5) -0.002(5)
C1E 0.050(6) 0.050(7) 0.071(6) -0.006(6) -0.008(6) -0.003(6)
C2E 0.076(9) 0.082(10) 0.092(10) -0.019(10) 0.005(9) -0.004(9)
C3E 0.087(9) 0.085(9) 0.098(9) -0.019(9) 0.012(8) -0.005(8)
C4E 0.102(11) 0.094(11) 0.107(11) -0.028(11) 0.025(10) -0.008(11)
C5E 0.097(11) 0.085(11) 0.100(11) -0.028(10) 0.018(10) -0.010(10)
C6E 0.076(8) 0.067(8) 0.081(8) -0.024(8) 0.003(8) -0.005(8)
S1E 0.073(4) 0.065(4) 0.079(4) -0.011(4) 0.007(3) 0.003(4)
C7E 0.059(7) 0.055(8) 0.061(7) -0.025(7) -0.016(7) 0.003(7)
C8E 0.050(8) 0.060(10) 0.062(9) -0.015(8) -0.029(7) -0.001(8)
C9E 0.047(8) 0.071(10) 0.066(9) -0.003(9) -0.024(7) 0.014(8)
C10E 0.045(12) 0.056(16) 0.085(17) 0.017(14) 0.004(13) 0.018(12)
C11E 0.047(7) 0.061(8) 0.057(7) -0.001(7) -0.020(6) 0.016(7)
S2E 0.045(2) 0.041(3) 0.050(2) -0.012(2) -0.0137(18) -0.003(2)
C12E 0.051(7) 0.063(8) 0.060(7) -0.009(7) -0.015(7) 0.002(7)
C13E 0.058(9) 0.069(10) 0.062(9) -0.005(9) -0.011(8) -0.001(9)
C14E 0.050(8) 0.072(10) 0.058(9) -0.008(9) -0.016(8) 0.000(9)
C15E 0.048(7) 0.066(8) 0.059(7) -0.007(7) -0.017(6) -0.002(7)
S3E 0.055(3) 0.066(4) 0.064(3) -0.018(3) -0.010(2) -0.008(3)
C16E 0.044(7) 0.061(8) 0.059(7) -0.013(7) -0.022(6) 0.002(7)
C17E 0.050(8) 0.061(10) 0.065(9) -0.020(9) -0.015(8) 0.005(8)
C18E 0.065(15) 0.074(18) 0.083(17) -0.035(16) -0.019(14) 0.011(14)
C19E 0.049(8) 0.062(10) 0.064(9) -0.024(9) -0.013(8) 0.004(9)
C20E 0.055(8) 0.066(10) 0.069(9) -0.017(9) -0.018(8) 0.000(8)
S4E 0.051(3) 0.064(4) 0.073(3) -0.016(3) -0.011(2) -0.003(3)
N1F 0.045(4) 0.045(5) 0.068(5) -0.005(4) -0.011(4) 0.003(4)
C1F 0.047(5) 0.047(6) 0.074(6) 0.002(6) -0.007(5) 0.003(5)
C2F 0.071(9) 0.065(10) 0.100(10) 0.006(9) 0.009(9) 0.011(9)
C3F 0.087(9) 0.072(9) 0.106(9) -0.005(9) 0.011(8) 0.001(8)
C4F 0.101(11) 0.081(11) 0.118(11) 0.004(11) 0.018(11) 0.001(10)
C5F 0.088(11) 0.070(11) 0.103(11) 0.007(10) 0.016(10) -0.003(10)
C6F 0.071(8) 0.060(8) 0.082(8) 0.000(8) -0.001(8) -0.007(8)
S1F 0.066(4) 0.051(4) 0.079(3) -0.011(3) -0.002(3) -0.008(3)
C7F 0.051(7) 0.057(8) 0.061(7) -0.002(7) -0.023(6) -0.006(7)
C8F 0.046(7) 0.049(9) 0.063(9) -0.001(8) -0.031(7) -0.007(7)
C9F 0.054(8) 0.064(10) 0.067(9) 0.001(9) -0.019(8) -0.009(8)
C10F 0.036(11) 0.095(19) 0.086(17) -0.010(16) -0.016(12) -0.026(13)
C11F 0.050(7) 0.059(8) 0.061(7) -0.002(7) -0.019(7) -0.005(7)
S2F 0.044(2) 0.049(3) 0.054(2) -0.002(2) -0.0122(19) 0.009(2)
C12F 0.053(7) 0.059(8) 0.060(7) -0.008(7) -0.016(7) -0.006(7)
C13F 0.058(8) 0.064(10) 0.065(9) -0.015(9) -0.016(8) -0.012(8)
C14F 0.054(9) 0.064(10) 0.056(9) -0.009(9) -0.014(8) -0.004(8)
C15F 0.053(7) 0.059(8) 0.057(7) -0.014(7) -0.014(7) 0.006(7)
S3F 0.056(3) 0.064(4) 0.062(3) 0.004(3) -0.009(2) 0.011(3)
C16F 0.049(7) 0.051(8) 0.061(7) -0.013(7) -0.020(6) -0.004(6)
C17F 0.040(7) 0.038(8) 0.073(9) -0.006(8) -0.015(7) -0.008(7)
C18F 0.046(11) 0.029(12) 0.087(16) -0.001(12) -0.001(12) -0.006(10)
C19F 0.041(8) 0.041(9) 0.079(10) 0.005(9) -0.017(8) 0.004(8)
C20F 0.053(8) 0.048(9) 0.076(9) 0.000(8) -0.013(8) 0.001(8)
S4F 0.054(3) 0.055(3) 0.070(3) 0.002(3) -0.016(2) 0.001(2)
N1G 0.049(7) 0.049(8) 0.080(8) -0.006(7) -0.011(7) -0.001(7)
C1G 0.046(5) 0.048(6) 0.071(6) -0.006(6) -0.012(5) 0.001(5)
C2G 0.067(9) 0.069(10) 0.100(10) 0.006(9) -0.003(9) 0.003(9)
C3G 0.075(8) 0.069(9) 0.104(9) 0.001(9) 0.005(8) -0.001(8)
C4G 0.092(11) 0.085(11) 0.118(11) 0.007(11) 0.018(11) 0.004(10)
C5G 0.083(10) 0.074(11) 0.105(11) 0.003(11) 0.013(10) 0.002(10)
C6G 0.071(8) 0.063(8) 0.086(8) -0.004(8) -0.001(8) -0.004(8)
S1G 0.066(4) 0.051(4) 0.079(3) -0.011(3) -0.002(3) -0.008(3)
C7G 0.054(7) 0.053(8) 0.063(7) -0.005(7) -0.014(7) -0.009(7)
C8G 0.047(8) 0.049(9) 0.055(9) 0.005(8) -0.019(7) -0.010(8)
C9G 0.053(8) 0.064(9) 0.066(9) 0.007(9) -0.017(8) -0.011(8)
C10G 0.035(11) 0.089(19) 0.080(16) 0.007(15) -0.006(12) -0.028(12)
C11G 0.043(6) 0.050(8) 0.054(7) 0.001(7) -0.018(6) -0.013(6)
S2G 0.044(2) 0.049(3) 0.054(2) -0.002(2) -0.0122(19) 0.009(2)
C12G 0.047(7) 0.054(8) 0.059(7) -0.002(7) -0.016(6) -0.009(7)
C13G 0.058(8) 0.053(9) 0.060(9) -0.003(8) -0.017(8) -0.013(8)
C14G 0.051(8) 0.056(9) 0.061(9) -0.004(8) -0.019(8) -0.016(8)
C15G 0.046(7) 0.052(8) 0.059(7) -0.007(7) -0.016(6) 0.003(7)
S3G 0.056(3) 0.064(4) 0.062(3) 0.004(3) -0.009(2) 0.011(3)
C16G 0.036(6) 0.048(7) 0.062(7) -0.005(7) -0.020(6) -0.004(6)
C17G 0.038(7) 0.035(8) 0.077(9) -0.006(8) -0.014(7) -0.012(7)
C18G 0.054(12) 0.029(12) 0.090(17) -0.004(12) -0.008(12) -0.009(10)
C19G 0.034(7) 0.042(9) 0.084(10) -0.003(9) -0.021(8) 0.008(7)
C20G 0.048(8) 0.052(9) 0.077(9) -0.002(8) -0.020(8) 0.006(8)
S4G 0.054(3) 0.055(3) 0.070(3) 0.002(3) -0.016(2) 0.001(2)
N1H 0.057(8) 0.060(8) 0.076(8) -0.021(8) -0.003(7) -0.008(7)
C1H 0.054(6) 0.060(7) 0.072(7) -0.021(6) -0.007(6) -0.009(6)
C2H 0.079(10) 0.089(10) 0.099(10) -0.029(10) 0.007(9) -0.017(9)
C3H 0.093(9) 0.086(9) 0.107(9) -0.022(9) 0.015(8) -0.006(9)
C4H 0.106(11) 0.092(11) 0.118(11) -0.029(11) 0.022(11) -0.011(11)
C5H 0.096(11) 0.082(11) 0.106(11) -0.029(10) 0.019(10) -0.011(10)
C6H 0.076(8) 0.066(8) 0.082(8) -0.023(8) 0.006(8) 0.003(8)
S1H 0.073(4) 0.065(4) 0.079(4) -0.011(4) 0.007(3) 0.003(4)
C7H 0.058(7) 0.049(8) 0.061(7) -0.013(7) -0.012(7) 0.007(7)
C8H 0.054(8) 0.051(10) 0.064(9) -0.005(8) -0.028(8) 0.006(8)
C9H 0.052(8) 0.066(10) 0.067(9) -0.001(8) -0.027(8) 0.014(8)
C10H 0.038(10) 0.068(16) 0.066(14) 0.007(13) -0.018(11) 0.009(11)
C11H 0.044(7) 0.058(8) 0.059(7) -0.003(7) -0.026(6) 0.013(7)
S2H 0.045(2) 0.041(3) 0.050(2) -0.012(2) -0.0137(18) -0.003(2)
C12H 0.051(7) 0.061(8) 0.060(7) -0.008(7) -0.023(6) 0.003(7)
C13H 0.047(8) 0.065(10) 0.070(9) -0.006(9) -0.018(8) 0.005(8)
C14H 0.045(8) 0.070(10) 0.061(9) -0.010(9) -0.015(8) 0.004(8)
C15H 0.042(7) 0.063(8) 0.059(7) -0.006(7) -0.016(6) 0.004(7)
S3H 0.055(3) 0.066(4) 0.064(3) -0.018(3) -0.010(2) -0.008(3)
C16H 0.033(6) 0.055(8) 0.064(7) -0.014(7) -0.021(6) 0.005(6)
C17H 0.046(8) 0.053(10) 0.072(9) -0.021(9) -0.012(8) 0.009(8)
C18H 0.050(12) 0.073(18) 0.090(17) -0.037(16) -0.023(13) 0.008(13)
C19H 0.043(8) 0.053(10) 0.070(9) -0.028(9) -0.013(8) 0.001(8)
C20H 0.048(8) 0.058(9) 0.069(9) -0.018(8) -0.018(8) -0.002(8)
S4H 0.051(3) 0.064(4) 0.073(3) -0.016(3) -0.011(2) -0.003(3)

loop_
_atom_type_symbol
_atom_type_description
_atom_type_scat_dispersion_real
_atom_type_scat_dispersion_imag
_atom_type_scat_source
C C 0.0181 0.0091 'International Tables Vol C Tables 4.2.6.8 and 6.1.1.4'
H H 0.0000 0.0000 'International Tables Vol C Tables 4.2.6.8 and 6.1.1.4'
N N 0.0311 0.0180 'International Tables Vol C Tables 4.2.6.8 and 6.1.1.4'
S S 0.3331 0.5567 'International Tables Vol C Tables 4.2.6.8 and 6.1.1.4'
Sn Sn 0.0259 5.4591 'International Tables Vol C Tables 4.2.6.8 and 6.1.1.4'
I I -0.3257 6.8362 'International Tables Vol C Tables 4.2.6.8 and 6.1.1.4'

loop_
_geom_angle_atom_site_label_1
_geom_angle_atom_site_label_2
_geom_angle_atom_site_label_3
_geom_angle
_geom_angle_site_symmetry_1
_geom_angle_site_symmetry_3
I9 Sn1 I2 94.87(11) . .
I9 Sn1 I1 92.51(12) . .
I2 Sn1 I1 89.62(10) . .
I9 Sn1 I3 95.23(12) . .
I2 Sn1 I3 89.92(10) . .
I1 Sn1 I3 172.25(16) . .
I9 Sn1 I4 90.96(9) . .
I2 Sn1 I4 174.07(16) . .
I1 Sn1 I4 89.02(10) . .
I3 Sn1 I4 90.66(10) . .
I11 Sn2 I5 92.46(11) . .
I11 Sn2 I6 93.95(11) . .
I5 Sn2 I6 173.35(17) . .
I11 Sn2 I1 96.38(12) . .
I5 Sn2 I1 91.47(9) . .
I6 Sn2 I1 89.57(11) . .
I11 Sn2 I3 92.01(11) . 1_545
I5 Sn2 I3 89.36(11) . 1_545
I6 Sn2 I3 88.64(10) . 1_545
I1 Sn2 I3 171.52(16) . 1_545
I13 Sn3 I4 94.82(11) . .
I13 Sn3 I8 92.63(12) . 1_565
I4 Sn3 I8 89.63(9) . 1_565
I13 Sn3 I2 90.87(10) . 1_455
I4 Sn3 I2 174.24(16) . 1_455
I8 Sn3 I2 89.27(10) 1_565 1_455
I13 Sn3 I7 94.95(11) . .
I4 Sn3 I7 89.80(10) . .
I8 Sn3 I7 172.42(16) 1_565 .
I2 Sn3 I7 90.54(9) 1_455 .
I15 Sn4 I6 92.24(11) . .
I15 Sn4 I5 93.92(11) . 1_455
I6 Sn4 I5 173.58(17) . 1_455
I15 Sn4 I7 92.04(12) . .
I6 Sn4 I7 89.42(10) . .
I5 Sn4 I7 88.56(10) 1_455 .
I15 Sn4 I8 96.13(12) . .
I6 Sn4 I8 91.60(10) . .
I5 Sn4 I8 89.54(10) 1_455 .
I7 Sn4 I8 171.72(16) . .
Sn1 I1 Sn2 155.88(11) . .
Sn1 I2 Sn3 154.05(13) . 1_655
Sn2 I3 Sn1 154.63(11) 1_565 .
Sn3 I4 Sn1 153.75(13) . .
Sn2 I5 Sn4 153.81(14) . 1_655
Sn4 I6 Sn2 153.84(14) . .
Sn4 I7 Sn3 154.57(11) . .
Sn3 I8 Sn4 155.84(11) 1_545 .
I10 Sn1B I2B 94.8(9) . .
I10 Sn1B I1B 102.4(10) . .
I2B Sn1B I1B 90.3(6) . .
I10 Sn1B I3B 93.7(9) . .
I2B Sn1B I3B 91.0(7) . .
I1B Sn1B I3B 163.7(14) . .
I10 Sn1B I4B 100.0(9) . .
I2B Sn1B I4B 165.2(14) . .
I1B Sn1B I4B 87.3(6) . .
I3B Sn1B I4B 87.3(7) . .
I12 Sn2B I5B 96.5(10) . .
I12 Sn2B I1B 95.6(10) . .
I5B Sn2B I1B 89.2(7) . .
I12 Sn2B I6B 98.8(10) . .
I5B Sn2B I6B 164.6(16) . .
I1B Sn2B I6B 89.2(7) . .
I12 Sn2B I3B 100.7(10) . 1_545
I14 Sn3B I4B 94.5(10) . .
I14 Sn3B I7B 97.0(11) . .
I4B Sn3B I7B 91.5(7) . .
I14 Sn3B I2B 100.4(9) . 1_455
I14 Sn3B I8B 98.7(9) . 1_565
I16 Sn4B I6B 96.3(10) . .
I16 Sn4B I8B 99.1(9) . .
I6B Sn4B I8B 91.0(7) . .
I16 Sn4B I7B 98.1(9) . .
I6B Sn4B I7B 89.2(7) . .
I8B Sn4B I7B 162.7(14) . .
I16 Sn4B I5B 99.5(9) . 1_455
Sn1B I1B Sn2B 152.4(7) . .
Sn3B I4B Sn1B 149.9(11) . .
Sn4B I6B Sn2B 150.8(10) . .
Sn3B I7B Sn4B 157.4(9) . .
C1A N1A H1A1 109.5 . .
C1A N1A H1A2 109.5 . .
H1A1 N1A H1A2 109.5 . .
C1A N1A H1A3 109.5 . .
H1A1 N1A H1A3 109.5 . .
H1A2 N1A H1A3 109.5 . .
C2A C1A N1A 107.9(6) . .
C2A C1A H1AA 110.1 . .
N1A C1A H1AA 110.1 . .
C2A C1A H1AB 110.1 . .
N1A C1A H1AB 110.1 . .
H1AA C1A H1AB 108.4 . .
C1A C2A C3A 120.9(5) . .
C1A C2A H2A 107.1 . .
C3A C2A H2A 107.1 . .
C1A C2A H2B 107.1 . .
C3A C2A H2B 107.1 . .
H2A C2A H2B 106.8 . .
C4A C3A C2A 128.7(4) . .
C4A C3A S1A 108.94(18) . .
C2A C3A S1A 122.4(4) . .
C3A C4A C5A 114.19(14) . .
C3A C4A H4A 122.9 . .
C5A C4A H4A 122.9 . .
C6A C5A C4A 114.20(14) . .
C6A C5A H5A 122.9 . .
C4A C5A H5A 122.9 . .
C5A C6A C7A 126.2(6) . .
C5A C6A S1A 108.91(18) . .
C7A C6A S1A 124.7(6) . .
C3A S1A C6A 93.73(19) . .
C8A C7A C6A 132.4(7) . .
C8A C7A S2A 108.9(2) . .
C6A C7A S2A 118.7(7) . .
C7A C8A C9A 118.5(5) . .
C7A C8A H8A 120.7 . .
C9A C8A H8A 120.7 . .
C11A C9A C8A 104.3(8) . .
C11A C9A C10A 139.7(17) . .
C8A C9A C10A 115.9(17) . .
C9A C10A H10A 109.5 . .
C9A C10A H10B 109.5 . .
H10A C10A H10B 109.5 . .
C9A C10A H10C 109.5 . .
H10A C10A H10C 109.5 . .
H10B C10A H10C 109.5 . .
C9A C11A C12A 123.2(5) . .
C9A C11A S2A 117.4(7) . .
C12A C11A S2A 119.2(6) . .
C11A S2A C7A 90.9(5) . .
C13A C12A C11A 123.0(5) . .
C13A C12A S3A 108.8(2) . .
C11A C12A S3A 128.1(5) . .
C12A C13A C14A 113.6(12) . .
C12A C13A H13A 123.2 . .
C14A C13A H13A 123.2 . .
C15A C14A C13A 121(2) . .
C15A C14A H14A 119.7 . .
C13A C14A H14A 119.7 . .
C14A C15A C16A 139(3) . .
C14A C15A S3A 104.8(16) . .
C16A C15A S3A 116(2) . .
C12A S3A C15A 92.3(8) . .
C17A C16A C15A 146(3) . .
C17A C16A S4A 104.7(16) . .
C15A C16A S4A 109.3(18) . .
C19A C17A C16A 118(2) . .
C19A C17A C18A 127(2) . .
C16A C17A C18A 115(2) . .
C17A C18A H18A 109.5 . .
C17A C18A H18B 109.5 . .
H18A C18A H18B 109.5 . .
C17A C18A H18C 109.5 . .
H18A C18A H18C 109.5 . .
H18B C18A H18C 109.5 . .
C17A C19A C20A 121(3) . .
C17A C19A H19A 119.6 . .
C20A C19A H19A 119.6 . .
C19A C20A S4A 102(2) . .
C19A C20A H20A 128.8 . .
S4A C20A H20A 128.8 . .
C16A S4A C20A 94.6(11) . .
C1B N1B H1B1 109.5 . .
C1B N1B H1B2 109.5 . .
H1B1 N1B H1B2 109.5 . .
C1B N1B H1B3 109.5 . .
H1B1 N1B H1B3 109.5 . .
H1B2 N1B H1B3 109.5 . .
C2B C1B N1B 107.9(6) . .
C2B C1B H1BA 110.1 . .
N1B C1B H1BA 110.1 . .
C2B C1B H1BB 110.1 . .
N1B C1B H1BB 110.1 . .
H1BA C1B H1BB 108.4 . .
C1B C2B C3B 120.9(5) . .
C1B C2B H2C 107.1 . .
C3B C2B H2C 107.1 . .
C1B C2B H2D 107.1 . .
C3B C2B H2D 107.1 . .
H2C C2B H2D 106.8 . .
C4B C3B C2B 128.7(4) . .
C4B C3B S1B 108.94(18) . .
C2B C3B S1B 122.4(4) . .
C3B C4B C5B 114.19(14) . .
C3B C4B H4B 122.9 . .
C5B C4B H4B 122.9 . .
C6B C5B C4B 114.19(14) . .
C6B C5B H5B 122.9 . .
C4B C5B H5B 122.9 . .
C5B C6B C7B 125.6(6) . .
C5B C6B S1B 108.92(18) . .
C7B C6B S1B 125.3(6) . .
C3B S1B C6B 93.73(19) . .
C8B C7B C6B 131.6(7) . .
C8B C7B S2B 108.9(2) . .
C6B C7B S2B 119.5(7) . .
C7B C8B C9B 114.6(2) . .
C7B C8B H8B 122.7 . .
C9B C8B H8B 122.7 . .
C11B C9B C8B 114.5(2) . .
C11B C9B C10B 128.9(15) . .
C8B C9B C10B 116.6(15) . .
C9B C10B H10D 109.5 . .
C9B C10B H10E 109.5 . .
H10D C10B H10E 109.5 . .
C9B C10B H10F 109.5 . .
H10D C10B H10F 109.5 . .
H10E C10B H10F 109.5 . .
C9B C11B C12B 126.6(5) . .
C9B C11B S2B 109.0(2) . .
C12B C11B S2B 124.2(5) . .
C11B S2B C7B 93.0(4) . .
C13B C12B C11B 126.4(5) . .
C13B C12B S3B 100.4(7) . .
C11B C12B S3B 133.3(7) . .
C14B C13B C12B 124.2(17) . .
C14B C13B H13B 117.9 . .
C12B C13B H13B 117.9 . .
C13B C14B C15B 118(2) . .
C13B C14B H14B 121.0 . .
C15B C14B H14B 121.0 . .
C14B C15B C16B 134(3) . .
C14B C15B S3B 103.1(16) . .
C16B C15B S3B 122(2) . .
C12B S3B C15B 94.4(10) . .
C15B C16B C17B 133(2) . .
C15B C16B S4B 117(2) . .
C17B C16B S4B 110.2(15) . .
C19B C17B C16B 108(2) . .
C19B C17B C18B 129(3) . .
C16B C17B C18B 123.3(19) . .
C17B C18B H18D 109.5 . .
C17B C18B H18E 109.5 . .
H18D C18B H18E 109.5 . .
C17B C18B H18F 109.5 . .
H18D C18B H18F 109.5 . .
H18E C18B H18F 109.5 . .
C20B C19B C17B 122(3) . .
C20B C19B H19B 119.0 . .
C17B C19B H19B 119.0 . .
C19B C20B S4B 108(3) . .
C19B C20B H20B 126.2 . .
S4B C20B H20B 126.2 . .
C16B S4B C20B 92.5(14) . .
C1C N1C H1C1 109.5 . .
C1C N1C H1C2 109.5 . .
H1C1 N1C H1C2 109.5 . .
C1C N1C H1C3 109.5 . .
H1C1 N1C H1C3 109.5 . .
H1C2 N1C H1C3 109.5 . .
C2C C1C N1C 107.9(6) . .
C2C C1C H1CA 110.1 . .
N1C C1C H1CA 110.1 . .
C2C C1C H1CB 110.1 . .
N1C C1C H1CB 110.1 . .
H1CA C1C H1CB 108.4 . .
C1C C2C C3C 120.9(5) . .
C1C C2C H2E 107.1 . .
C3C C2C H2E 107.1 . .
C1C C2C H2F 107.1 . .
C3C C2C H2F 107.1 . .
H2E C2C H2F 106.8 . .
C4C C3C C2C 128.7(4) . .
C4C C3C S1C 108.94(18) . .
C2C C3C S1C 122.3(4) . .
C3C C4C C5C 114.19(14) . .
C3C C4C H4C 122.9 . .
C5C C4C H4C 122.9 . .
C6C C5C C4C 114.20(14) . .
C6C C5C H5C 122.9 . .
C4C C5C H5C 122.9 . .
C5C C6C C7C 128.2(6) . .
C5C C6C S1C 108.91(18) . .
C7C C6C S1C 122.8(6) . .
C3C S1C C6C 93.73(19) . .
C8C C7C C6C 134.1(7) . .
C8C C7C S2C 108.9(2) . .
C6C C7C S2C 117.0(7) . .
C7C C8C C9C 114.0(2) . .
C7C C8C H8C 123.0 . .
C9C C8C H8C 123.0 . .
C11C C9C C8C 113.9(2) . .
C11C C9C C10C 134.3(19) . .
C8C C9C C10C 111.8(19) . .
C9C C10C H10G 109.5 . .
C9C C10C H10H 109.5 . .
H10G C10C H10H 109.5 . .
C9C C10C H10I 109.5 . .
H10G C10C H10I 109.5 . .
H10H C10C H10I 109.5 . .
C9C C11C C12C 127.5(6) . .
C9C C11C S2C 109.1(2) . .
C12C C11C S2C 123.2(6) . .
C11C S2C C7C 94.1(4) . .
C13C C12C C11C 127.1(6) . .
C13C C12C S3C 105.1(5) . .
C11C C12C S3C 127.8(5) . .
C12C C13C C14C 116.8(14) . .
C12C C13C H13C 121.6 . .
C14C C13C H13C 121.6 . .
C15C C14C C13C 118(2) . .
C15C C14C H14C 121.1 . .
C13C C14C H14C 121.1 . .
C14C C15C C16C 132(3) . .
C14C C15C S3C 108.0(17) . .
C16C C15C S3C 120(2) . .
C15C S3C C12C 92.4(8) . .
C15C C16C C17C 138(2) . .
C15C C16C S4C 112.9(19) . .
C17C C16C S4C 108.6(16) . .
C19C C17C C16C 107(2) . .
C19C C17C C18C 135(3) . .
C16C C17C C18C 118(2) . .
C17C C18C H18G 109.5 . .
C17C C18C H18H 109.5 . .
H18G C18C H18H 109.5 . .
C17C C18C H18I 109.5 . .
H18G C18C H18I 109.5 . .
H18H C18C H18I 109.5 . .
C20C C19C C17C 123(4) . .
C20C C19C H19C 118.5 . .
C17C C19C H19C 118.5 . .
C19C C20C S4C 111(3) . .
C19C C20C H20C 124.7 . .
S4C C20C H20C 124.7 . .
C20C S4C C16C 90.5(15) . .
C1D N1D H1D1 109.5 . .
C1D N1D H1D2 109.5 . .
H1D1 N1D H1D2 109.5 . .
C1D N1D H1D3 109.5 . .
H1D1 N1D H1D3 109.5 . .
H1D2 N1D H1D3 109.5 . .
C2D C1D N1D 107.9(6) . .
C2D C1D H1DA 110.1 . .
N1D C1D H1DA 110.1 . .
C2D C1D H1DB 110.1 . .
N1D C1D H1DB 110.1 . .
H1DA C1D H1DB 108.4 . .
C1D C2D C3D 120.9(5) . .
C1D C2D H2G 107.1 . .
C3D C2D H2G 107.1 . .
C1D C2D H2H 107.1 . .
C3D C2D H2H 107.1 . .
H2G C2D H2H 106.8 . .
C4D C3D C2D 128.7(4) . .
C4D C3D S1D 108.94(18) . .
C2D C3D S1D 122.4(4) . .
C3D C4D C5D 114.19(14) . .
C3D C4D H4D 122.9 . .
C5D C4D H4D 122.9 . .
C6D C5D C4D 114.20(14) . .
C6D C5D H5D 122.9 . .
C4D C5D H5D 122.9 . .
C5D C6D C7D 125.1(6) . .
C5D C6D S1D 108.91(18) . .
C7D C6D S1D 125.8(6) . .
C3D S1D C6D 93.74(19) . .
C8D C7D C6D 132.3(7) . .
C8D C7D S2D 108.9(2) . .
C6D C7D S2D 118.8(7) . .
C7D C8D C9D 113.5(2) . .
C7D C8D H8D 123.2 . .
C9D C8D H8D 123.2 . .
C11D C9D C8D 113.3(2) . .
C11D C9D C10D 137.1(9) . .
C8D C9D C10D 109.6(9) . .
C9D C10D H10J 109.5 . .
C9D C10D H10K 109.5 . .
H10J C10D H10K 109.5 . .
C9D C10D H10L 109.5 . .
H10J C10D H10L 109.5 . .
H10K C10D H10L 109.5 . .
C9D C11D C12D 125.3(5) . .
C9D C11D S2D 109.2(2) . .
C12D C11D S2D 125.3(5) . .
C11D S2D C7D 95.1(4) . .
C13D C12D C11D 124.7(5) . .
C13D C12D S3D 108.7(2) . .
C11D C12D S3D 126.6(5) . .
C14D C13D C12D 113.4(13) . .
C14D C13D H13D 123.3 . .
C12D C13D H13D 123.3 . .
C15D C14D C13D 122(2) . .
C15D C14D H14D 119.2 . .
C13D C14D H14D 119.2 . .
C14D C15D C16D 141(3) . .
C14D C15D S3D 107.8(18) . .
C16D C15D S3D 111(2) . .
C12D S3D C15D 88.5(7) . .
C17D C16D C15D 154(2) . .
C17D C16D S4D 101.6(15) . .
C15D C16D S4D 104.7(18) . .
C16D C17D C19D 119(2) . .
C16D C17D C18D 110.7(18) . .
C19D C17D C18D 131(2) . .
C17D C18D H18J 109.5 . .
C17D C18D H18K 109.5 . .
H18J C18D H18K 109.5 . .
C17D C18D H18L 109.5 . .
H18J C18D H18L 109.5 . .
H18K C18D H18L 109.5 . .
C20D C19D C17D 118(3) . .
C20D C19D H19D 121.1 . .
C17D C19D H19D 121.1 . .
C19D C20D S4D 110(3) . .
C19D C20D H20D 125.0 . .
S4D C20D H20D 125.0 . .
C20D S4D C16D 92.2(14) . .
C1E N1E H1E1 109.5 . .
C1E N1E H1E2 109.5 . .
H1E1 N1E H1E2 109.5 . .
C1E N1E H1E3 109.5 . .
H1E1 N1E H1E3 109.5 . .
H1E2 N1E H1E3 109.5 . .
C2E C1E N1E 107.9(6) . .
C2E C1E H1EA 110.1 . .
N1E C1E H1EA 110.1 . .
C2E C1E H1EB 110.1 . .
N1E C1E H1EB 110.1 . .
H1EA C1E H1EB 108.4 . .
C1E C2E C3E 120.9(5) . .
C1E C2E H2I 107.1 . .
C3E C2E H2I 107.1 . .
C1E C2E H2J 107.1 . .
C3E C2E H2J 107.1 . .
H2I C2E H2J 106.8 . .
C4E C3E C2E 128.7(4) . .
C4E C3E S1E 108.94(18) . .
C2E C3E S1E 122.4(4) . .
C3E C4E C5E 114.19(14) . .
C3E C4E H4E 122.9 . .
C5E C4E H4E 122.9 . .
C6E C5E C4E 114.20(14) . .
C6E C5E H5E 122.9 . .
C4E C5E H5E 122.9 . .
C5E C6E C7E 132.8(7) . .
C5E C6E S1E 108.91(18) . .
C7E C6E S1E 118.2(7) . .
C3E S1E C6E 93.73(19) . .
C8E C7E C6E 138.4(6) . .
C8E C7E S2E 108.9(2) . .
C6E C7E S2E 112.7(6) . .
C7E C8E C9E 113.5(2) . .
C7E C8E H8E 123.3 . .
C9E C8E H8E 123.3 . .
C11E C9E C8E 113.3(2) . .
C11E C9E C10E 137.2(9) . .
C8E C9E C10E 109.5(9) . .
C9E C10E H10M 109.5 . .
C9E C10E H10N 109.5 . .
H10M C10E H10N 109.5 . .
C9E C10E H10O 109.5 . .
H10M C10E H10O 109.5 . .
H10N C10E H10O 109.5 . .
C9E C11E C12E 125.9(4) . .
C9E C11E S2E 109.1(2) . .
C12E C11E S2E 124.8(4) . .
C11E S2E C7E 95.2(4) . .
C13E C12E C11E 125.5(4) . .
C13E C12E S3E 108.8(2) . .
C11E C12E S3E 125.7(4) . .
C12E C13E C14E 122.2(12) . .
C12E C13E H13E 118.9 . .
C14E C13E H13E 118.9 . .
C13E C14E C15E 104.3(19) . .
C13E C14E H14E 127.8 . .
C15E C14E H14E 127.8 . .
C16E C15E C14E 120(2) . .
C16E C15E S3E 127.2(19) . .
C14E C15E S3E 112.8(15) . .
C12E S3E C15E 91.8(8) . .
C17E C16E C15E 132(2) . .
C17E C16E S4E 108.3(17) . .
C15E C16E S4E 120.1(18) . .
C16E C17E C19E 115(2) . .
C16E C17E C18E 125(2) . .
C19E C17E C18E 119(2) . .
C17E C18E H18M 109.5 . .
C17E C18E H18N 109.5 . .
H18M C18E H18N 109.5 . .
C17E C18E H18O 109.5 . .
H18M C18E H18O 109.5 . .
H18N C18E H18O 109.5 . .
C20E C19E C17E 108(3) . .
C20E C19E H19E 125.9 . .
C17E C19E H19E 125.9 . .
C19E C20E S4E 113(3) . .
C19E C20E H20E 123.5 . .
S4E C20E H20E 123.5 . .
C20E S4E C16E 95.2(14) . .
C1F N1F H1F1 109.5 . .
C1F N1F H1F2 109.5 . .
H1F1 N1F H1F2 109.5 . .
C1F N1F H1F3 109.5 . .
H1F1 N1F H1F3 109.5 . .
H1F2 N1F H1F3 109.5 . .
C2F C1F N1F 107.9(6) . .
C2F C1F H1FA 110.1 . .
N1F C1F H1FA 110.1 . .
C2F C1F H1FB 110.1 . .
N1F C1F H1FB 110.1 . .
H1FA C1F H1FB 108.4 . .
C1F C2F C3F 120.9(5) . .
C1F C2F H2K 107.1 . .
C3F C2F H2K 107.1 . .
C1F C2F H2L 107.1 . .
C3F C2F H2L 107.1 . .
H2K C2F H2L 106.8 . .
C4F C3F C2F 128.7(4) . .
C4F C3F S1F 108.94(18) . .
C2F C3F S1F 122.4(4) . .
C3F C4F C5F 114.19(14) . .
C3F C4F H4F 122.9 . .
C5F C4F H4F 122.9 . .
C6F C5F C4F 114.20(14) . .
C6F C5F H5F 122.9 . .
C4F C5F H5F 122.9 . .
C5F C6F C7F 133.6(6) . .
C5F C6F S1F 108.91(18) . .
C7F C6F S1F 117.4(6) . .
C3F S1F C6F 93.73(19) . .
C8F C7F C6F 135.2(7) . .
C8F C7F S2F 108.9(2) . .
C6F C7F S2F 115.9(6) . .
C7F C8F C9F 114.0(2) . .
C7F C8F H8F 123.0 . .
C9F C8F H8F 123.0 . .
C11F C9F C8F 113.9(2) . .
C11F C9F C10F 130.0(16) . .
C8F C9F C10F 116.1(15) . .
C9F C10F H10P 109.5 . .
C9F C10F H10Q 109.5 . .
H10P C10F H10Q 109.5 . .
C9F C10F H10R 109.5 . .
H10P C10F H10R 109.5 . .
H10Q C10F H10R 109.5 . .
C9F C11F C12F 126.1(4) . .
C9F C11F S2F 109.0(2) . .
C12F C11F S2F 124.7(5) . .
C11F S2F C7F 94.2(4) . .
C13F C12F C11F 125.9(5) . .
C13F C12F S3F 101.9(7) . .
C11F C12F S3F 132.2(7) . .
C14F C13F C12F 128.5(16) . .
C14F C13F H13F 115.7 . .
C12F C13F H13F 115.7 . .
C13F C14F C15F 103(2) . .
C13F C14F H14F 128.4 . .
C15F C14F H14F 128.4 . .
C16F C15F C14F 119(2) . .
C16F C15F S3F 130(2) . .
C14F C15F S3F 110.4(17) . .
C15F S3F C12F 95.9(9) . .
C17F C16F C15F 125(2) . .
C17F C16F S4F 110.3(16) . .
C15F C16F S4F 125(2) . .
C16F C17F C19F 111(2) . .
C16F C17F C18F 131(2) . .
C19F C17F C18F 118(2) . .
C17F C18F H18P 109.5 . .
C17F C18F H18Q 109.5 . .
H18P C18F H18Q 109.5 . .
C17F C18F H18R 109.5 . .
H18P C18F H18R 109.5 . .
H18Q C18F H18R 109.5 . .
C20F C19F C17F 108(3) . .
C20F C19F H19F 126.1 . .
C17F C19F H19F 126.2 . .
C19F C20F S4F 117(3) . .
C19F C20F H20F 121.5 . .
S4F C20F H20F 121.5 . .
C20F S4F C16F 93.6(14) . .
C1G N1G H1G1 109.5 . .
C1G N1G H1G2 109.5 . .
H1G1 N1G H1G2 109.5 . .
C1G N1G H1G3 109.5 . .
H1G1 N1G H1G3 109.5 . .
H1G2 N1G H1G3 109.5 . .
C2G C1G N1G 107.9(6) . .
C2G C1G H1GA 110.1 . .
N1G C1G H1GA 110.1 . .
C2G C1G H1GB 110.1 . .
N1G C1G H1GB 110.1 . .
H1GA C1G H1GB 108.4 . .
C1G C2G C3G 120.9(5) . .
C1G C2G H2M 107.1 . .
C3G C2G H2M 107.1 . .
C1G C2G H2N 107.1 . .
C3G C2G H2N 107.1 . .
H2M C2G H2N 106.8 . .
C4G C3G C2G 128.7(4) . .
C4G C3G S1G 108.94(18) . .
C2G C3G S1G 122.4(4) . .
C3G C4G C5G 114.19(14) . .
C3G C4G H4G 122.9 . .
C5G C4G H4G 122.9 . .
C6G C5G C4G 114.21(14) . .
C6G C5G H5G 122.9 . .
C4G C5G H5G 122.9 . .
C5G C6G C7G 133.3(6) . .
C5G C6G S1G 108.90(18) . .
C7G C6G S1G 117.7(6) . .
C3G S1G C6G 93.74(19) . .
C8G C7G C6G 137.3(6) . .
C8G C7G S2G 108.9(2) . .
C6G C7G S2G 113.8(6) . .
C7G C8G C9G 113.0(2) . .
C7G C8G H8G 123.5 . .
C9G C8G H8G 123.5 . .
C11G C9G C8G 112.7(2) . .
C11G C9G C10G 137.2(12) . .
C8G C9G C10G 110.1(12) . .
C9G C10G H10S 109.5 . .
C9G C10G H10T 109.5 . .
H10S C10G H10T 109.5 . .
C9G C10G H10U 109.5 . .
H10S C10G H10U 109.5 . .
H10T C10G H10U 109.5 . .
C9G C11G C12G 126.0(4) . .
C9G C11G S2G 109.2(2) . .
C12G C11G S2G 124.5(4) . .
C11G S2G C7G 96.2(4) . .
C13G C12G C11G 125.2(4) . .
C13G C12G S3G 108.7(2) . .
C11G C12G S3G 126.2(4) . .
C14G C13G C12G 119.5(14) . .
C14G C13G H13G 120.2 . .
C12G C13G H13G 120.2 . .
C13G C14G C15G 110(2) . .
C13G C14G H14G 125.2 . .
C15G C14G H14G 125.2 . .
C16G C15G C14G 118(2) . .
C16G C15G S3G 132.1(19) . .
C14G C15G S3G 109.4(14) . .
C12G S3G C15G 92.7(8) . .
C15G C16G C17G 122(2) . .
C15G C16G S4G 126.1(18) . .
C17G C16G S4G 112.2(13) . .
C19G C17G C16G 109.6(19) . .
C19G C17G C18G 120(2) . .
C16G C17G C18G 130.5(18) . .
C17G C18G H18S 109.5 . .
C17G C18G H18T 109.5 . .
H18S C18G H18T 109.5 . .
C17G C18G H18U 109.5 . .
H18S C18G H18U 109.5 . .
H18T C18G H18U 109.5 . .
C17G C19G C20G 114(2) . .
C17G C19G H19G 122.8 . .
C20G C19G H19G 122.8 . .
C19G C20G S4G 107(2) . .
C19G C20G H20G 126.6 . .
S4G C20G H20G 126.6 . .
C16G S4G C20G 97.1(14) . .
C1H N1H H1H1 109.5 . .
C1H N1H H1H2 109.5 . .
H1H1 N1H H1H2 109.5 . .
C1H N1H H1H3 109.5 . .
H1H1 N1H H1H3 109.5 . .
H1H2 N1H H1H3 109.5 . .
C2H C1H N1H 107.9(6) . .
C2H C1H H1HA 110.1 . .
N1H C1H H1HA 110.1 . .
C2H C1H H1HB 110.1 . .
N1H C1H H1HB 110.1 . .
H1HA C1H H1HB 108.4 . .
C1H C2H C3H 120.9(5) . .
C1H C2H H2O 107.1 . .
C3H C2H H2O 107.1 . .
C1H C2H H2P 107.1 . .
C3H C2H H2P 107.1 . .
H2O C2H H2P 106.8 . .
C4H C3H C2H 128.7(4) . .
C4H C3H S1H 108.94(18) . .
C2H C3H S1H 122.3(4) . .
C3H C4H C5H 114.19(14) . .
C3H C4H H4H 122.9 . .
C5H C4H H4H 122.9 . .
C6H C5H C4H 114.21(14) . .
C6H C5H H5H 122.9 . .
C4H C5H H5H 122.9 . .
C5H C6H C7H 133.5(6) . .
C5H C6H S1H 108.90(18) . .
C7H C6H S1H 117.5(6) . .
C3H S1H C6H 93.74(19) . .
C8H C7H C6H 136.9(6) . .
C8H C7H S2H 108.9(2) . .
C6H C7H S2H 114.2(6) . .
C7H C8H C9H 113.5(2) . .
C7H C8H H8H 123.3 . .
C9H C8H H8H 123.3 . .
C11H C9H C8H 113.3(2) . .
C11H C9H C10H 136.5(9) . .
C8H C9H C10H 110.2(9) . .
C9H C10H H10V 109.5 . .
C9H C10H H10W 109.5 . .
H10V C10H H10W 109.5 . .
C9H C10H H10$ 109.5 . .
H10V C10H H10$ 109.5 . .
H10W C10H H10$ 109.5 . .
C9H C11H C12H 126.0(4) . .
C9H C11H S2H 109.1(2) . .
C12H C11H S2H 124.7(4) . .
C11H S2H C7H 95.2(4) . .
C13H C12H C11H 125.6(4) . .
C13H C12H S3H 108.8(2) . .
C11H C12H S3H 125.7(4) . .
C14H C13H C12H 121.6(13) . .
C14H C13H H13H 119.2 . .
C12H C13H H13H 119.2 . .
C13H C14H C15H 107(2) . .
C13H C14H H14H 126.3 . .
C15H C14H H14H 126.3 . .
C16H C15H C14H 121(2) . .
C16H C15H S3H 128.9(19) . .
C14H C15H S3H 110.4(18) . .
C15H S3H C12H 91.8(8) . .
C17H C16H C15H 128(2) . .
C17H C16H S4H 109.5(17) . .
C15H C16H S4H 122.3(17) . .
C16H C17H C19H 116(2) . .
C16H C17H C18H 129(3) . .
C19H C17H C18H 115(2) . .
C17H C18H H18V 109.5 . .
C17H C18H H18W 109.5 . .
H18V C18H H18W 109.5 . .
C17H C18H H18$ 109.5 . .
H18V C18H H18$ 109.5 . .
H18W C18H H18$ 109.5 . .
C20H C19H C17H 107(3) . .
C20H C19H H19H 126.4 . .
C17H C19H H19H 126.4 . .
C19H C20H S4H 112(3) . .
C19H C20H H20H 123.9 . .
S4H C20H H20H 123.9 . .
C20H S4H C16H 95.3(13) . .

loop_
_geom_bond_atom_site_label_1
_geom_bond_atom_site_label_2
_geom_bond_distance
_geom_bond_site_symmetry_2
Sn1 I9 3.008(4) .
Sn1 I2 3.076(3) .
Sn1 I1 3.097(4) .
Sn1 I3 3.125(4) .
Sn1 I4 3.132(3) .
Sn2 I11 2.991(4) .
Sn2 I5 3.099(4) .
Sn2 I6 3.107(3) .
Sn2 I1 3.118(4) .
Sn2 I3 3.122(4) 1_545
Sn3 I13 3.016(4) .
Sn3 I4 3.076(3) .
Sn3 I8 3.084(4) 1_565
Sn3 I2 3.130(3) 1_455
Sn3 I7 3.141(4) .
Sn4 I15 3.003(4) .
Sn4 I6 3.100(3) .
Sn4 I5 3.111(3) 1_455
Sn4 I7 3.112(4) .
Sn4 I8 3.124(4) .
Sn1B I10 2.85(3) .
Sn1B I2B 3.084(18) .
Sn1B I1B 3.138(18) .
Sn1B I3B 3.146(19) .
Sn1B I4B 3.147(17) .
Sn2B I12 2.72(4) .
Sn2B I5B 3.108(19) .
Sn2B I1B 3.14(2) .
Sn2B I6B 3.139(18) .
Sn2B I3B 3.15(3) 1_545
Sn3B I14 2.85(4) .
Sn3B I4B 3.093(19) .
Sn3B I7B 3.13(2) .
Sn3B I2B 3.18(2) 1_455
Sn3B I8B 3.19(3) 1_565
Sn4B I16 2.70(3) .
Sn4B I6B 3.087(19) .
Sn4B I8B 3.133(19) .
Sn4B I7B 3.146(18) .
Sn4B I5B 3.21(3) 1_455
N1A C1A 1.464(9) .
N1A H1A1 0.9100 .
N1A H1A2 0.9100 .
N1A H1A3 0.9100 .
C1A C2A 1.341(8) .
C1A H1AA 0.9900 .
C1A H1AB 0.9900 .
C2A C3A 1.437(8) .
C2A H2A 0.9900 .
C2A H2B 0.9900 .
C3A C4A 1.3699(8) .
C3A S1A 1.7301(8) .
C4A C5A 1.402(6) .
C4A H4A 0.9500 .
C5A C6A 1.3700(8) .
C5A H5A 0.9500 .
C6A C7A 1.419(8) .
C6A S1A 1.7306(8) .
C7A C8A 1.3701(13) .
C7A S2A 1.7308(13) .
C8A C9A 1.470(15) .
C8A H8A 0.9500 .
C9A C11A 1.3696(13) .
C9A C10A 1.53(2) .
C10A H10A 0.9800 .
C10A H10B 0.9800 .
C10A H10C 0.9800 .
C11A C12A 1.430(7) .
C11A S2A 1.7299(13) .
C12A C13A 1.3712(12) .
C12A S3A 1.7307(13) .
C13A C14A 1.39(2) .
C13A H13A 0.9500 .
C14A C15A 1.28(4) .
C14A H14A 0.9500 .
C15A C16A 1.411(9) .
C15A S3A 1.86(3) .
C16A C17A 1.3700(13) .
C16A S4A 1.79(3) .
C17A C19A 1.32(4) .
C17A C18A 1.52(2) .
C18A H18A 0.9800 .
C18A H18B 0.9800 .
C18A H18C 0.9800 .
C19A C20A 1.3699(13) .
C19A H19A 0.9500 .
C20A S4A 1.82(3) .
C20A H20A 0.9500 .
N1B C1B 1.464(9) .
N1B H1B1 0.9100 .
N1B H1B2 0.9100 .
N1B H1B3 0.9100 .
C1B C2B 1.342(8) .
C1B H1BA 0.9900 .
C1B H1BB 0.9900 .
C2B C3B 1.437(8) .
C2B H2C 0.9900 .
C2B H2D 0.9900 .
C3B C4B 1.3700(8) .
C3B S1B 1.7301(8) .
C4B C5B 1.402(6) .
C4B H4B 0.9500 .
C5B C6B 1.3700(8) .
C5B H5B 0.9500 .
C6B C7B 1.396(8) .
C6B S1B 1.7305(8) .
C7B C8B 1.3698(13) .
C7B S2B 1.7302(13) .
C8B C9B 1.371(16) .
C8B H8B 0.9500 .
C9B C11B 1.3692(13) .
C9B C10B 1.54(2) .
C10B H10D 0.9800 .
C10B H10E 0.9800 .
C10B H10F 0.9800 .
C11B C12B 1.388(6) .
C11B S2B 1.7293(13) .
C12B C13B 1.3706(13) .
C12B S3B 1.7298(13) .
C13B C14B 1.19(3) .
C13B H13B 0.9500 .
C14B C15B 1.33(4) .
C14B H14B 0.9500 .
C15B C16B 1.412(10) .
C15B S3B 1.79(3) .
C16B C17B 1.48(4) .
C16B S4B 1.69(3) .
C17B C19B 1.3700(13) .
C17B C18B 1.51(2) .
C18B H18D 0.9800 .
C18B H18E 0.9800 .
C18B H18F 0.9800 .
C19B C20B 1.28(4) .
C19B H19B 0.9500 .
C20B S4B 1.80(3) .
C20B H20B 0.9500 .
N1C C1C 1.464(9) .
N1C H1C1 0.9100 .
N1C H1C2 0.9100 .
N1C H1C3 0.9100 .
C1C C2C 1.341(8) .
C1C H1CA 0.9900 .
C1C H1CB 0.9900 .
C2C C3C 1.437(8) .
C2C H2E 0.9900 .
C2C H2F 0.9900 .
C3C C4C 1.3699(8) .
C3C S1C 1.7301(8) .
C4C C5C 1.402(6) .
C4C H4C 0.9500 .
C5C C6C 1.3700(8) .
C5C H5C 0.9500 .
C6C C7C 1.407(8) .
C6C S1C 1.7306(8) .
C7C C8C 1.3700(13) .
C7C S2C 1.7306(13) .
C8C C9C 1.420(16) .
C8C H8C 0.9500 .
C9C C11C 1.3683(13) .
C9C C10C 1.52(2) .
C10C H10G 0.9800 .
C10C H10H 0.9800 .
C10C H10I 0.9800 .
C11C C12C 1.379(8) .
C11C S2C 1.7290(13) .
C12C C13C 1.3712(13) .
C12C S3C 1.801(10) .
C13C C14C 1.38(2) .
C13C H13C 0.9500 .
C14C C15C 1.29(4) .
C14C H14C 0.9500 .
C15C C16C 1.411(10) .
C15C S3C 1.80(3) .
C16C C17C 1.47(4) .
C16C S4C 1.78(3) .
C17C C19C 1.38(5) .
C17C C18C 1.51(2) .
C18C H18G 0.9800 .
C18C H18H 0.9800 .
C18C H18I 0.9800 .
C19C C20C 1.23(5) .
C19C H19C 0.9500 .
C20C S4C 1.76(4) .
C20C H20C 0.9500 .
N1D C1D 1.464(9) .
N1D H1D1 0.9100 .
N1D H1D2 0.9100 .
N1D H1D3 0.9100 .
C1D C2D 1.341(8) .
C1D H1DA 0.9900 .
C1D H1DB 0.9900 .
C2D C3D 1.437(8) .
C2D H2G 0.9900 .
C2D H2H 0.9900 .
C3D C4D 1.3700(8) .
C3D S1D 1.7301(8) .
C4D C5D 1.402(6) .
C4D H4D 0.9500 .
C5D C6D 1.3700(8) .
C5D H5D 0.9500 .
C6D C7D 1.411(8) .
C6D S1D 1.7305(8) .
C7D C8D 1.3700(13) .
C7D S2D 1.7304(13) .
C8D C9D 1.463(15) .
C8D H8D 0.9500 .
C9D C11D 1.3677(12) .
C9D C10D 1.57(2) .
C10D H10J 0.9800 .
C10D H10K 0.9800 .
C10D H10L 0.9800 .
C11D C12D 1.406(6) .
C11D S2D 1.7288(13) .
C12D C13D 1.3724(12) .
C12D S3D 1.7309(13) .
C13D C14D 1.36(2) .
C13D H13D 0.9500 .
C14D C15D 1.16(4) .
C14D H14D 0.9500 .
C15D C16D 1.408(10) .
C15D S3D 1.88(3) .
C16D C17D 1.3700(13) .
C16D S4D 1.86(3) .
C17D C19D 1.3701(13) .
C17D C18D 1.51(2) .
C18D H18J 0.9800 .
C18D H18K 0.9800 .
C18D H18L 0.9800 .
C19D C20D 1.25(5) .
C19D H19D 0.9500 .
C20D S4D 1.75(4) .
C20D H20D 0.9500 .
N1E C1E 1.464(9) .
N1E H1E1 0.9100 .
N1E H1E2 0.9100 .
N1E H1E3 0.9100 .
C1E C2E 1.342(8) .
C1E H1EA 0.9900 .
C1E H1EB 0.9900 .
C2E C3E 1.437(8) .
C2E H2I 0.9900 .
C2E H2J 0.9900 .
C3E C4E 1.3699(8) .
C3E S1E 1.7300(8) .
C4E C5E 1.402(6) .
C4E H4E 0.9500 .
C5E C6E 1.3700(8) .
C5E H5E 0.9500 .
C6E C7E 1.416(8) .
C6E S1E 1.7307(8) .
C7E C8E 1.3701(13) .
C7E S2E 1.7307(13) .
C8E C9E 1.469(14) .
C8E H8E 0.9500 .
C9E C11E 1.3685(12) .
C9E C10E 1.564(19) .
C10E H10M 0.9800 .
C10E H10N 0.9800 .
C10E H10O 0.9800 .
C11E C12E 1.397(6) .
C11E S2E 1.7290(13) .
C12E C13E 1.3716(12) .
C12E S3E 1.7304(13) .
C13E C14E 1.37(2) .
C13E H13E 0.9500 .
C14E C15E 1.50(4) .
C14E H14E 0.9500 .
C15E C16E 1.414(10) .
C15E S3E 1.74(3) .
C16E C17E 1.32(3) .
C16E S4E 1.79(2) .
C17E C19E 1.51(4) .
C17E C18E 1.52(2) .
C18E H18M 0.9800 .
C18E H18N 0.9800 .
C18E H18O 0.9800 .
C19E C20E 1.42(4) .
C19E H19E 0.9500 .
C20E S4E 1.63(4) .
C20E H20E 0.9500 .
N1F C1F 1.464(9) .
N1F H1F1 0.9100 .
N1F H1F2 0.9100 .
N1F H1F3 0.9100 .
C1F C2F 1.342(8) .
C1F H1FA 0.9900 .
C1F H1FB 0.9900 .
C2F C3F 1.437(8) .
C2F H2K 0.9900 .
C2F H2L 0.9900 .
C3F C4F 1.3699(8) .
C3F S1F 1.7300(8) .
C4F C5F 1.402(6) .
C4F H4F 0.9500 .
C5F C6F 1.3700(8) .
C5F H5F 0.9500 .
C6F C7F 1.416(8) .
C6F S1F 1.7307(8) .
C7F C8F 1.3700(13) .
C7F S2F 1.7309(13) .
C8F C9F 1.424(15) .
C8F H8F 0.9500 .
C9F C11F 1.3695(12) .
C9F C10F 1.54(2) .
C10F H10P 0.9800 .
C10F H10Q 0.9800 .
C10F H10R 0.9800 .
C11F C12F 1.393(6) .
C11F S2F 1.7294(13) .
C12F C13F 1.3706(13) .
C12F S3F 1.7298(13) .
C13F C14F 1.31(3) .
C13F H13F 0.9500 .
C14F C15F 1.51(4) .
C14F H14F 0.9500 .
C15F C16F 1.411(9) .
C15F S3F 1.69(3) .
C16F C17F 1.39(3) .
C16F S4F 1.72(2) .
C17F C19F 1.50(4) .
C17F C18F 1.52(2) .
C18F H18P 0.9800 .
C18F H18Q 0.9800 .
C18F H18R 0.9800 .
C19F C20F 1.38(4) .
C19F H19F 0.9500 .
C20F S4F 1.60(3) .
C20F H20F 0.9500 .
N1G C1G 1.464(9) .
N1G H1G1 0.9100 .
N1G H1G2 0.9100 .
N1G H1G3 0.9100 .
C1G C2G 1.342(8) .
C1G H1GA 0.9900 .
C1G H1GB 0.9900 .
C2G C3G 1.437(8) .
C2G H2M 0.9900 .
C2G H2N 0.9900 .
C3G C4G 1.3700(8) .
C3G S1G 1.7300(8) .
C4G C5G 1.402(6) .
C4G H4G 0.9500 .
C5G C6G 1.3700(8) .
C5G H5G 0.9500 .
C6G C7G 1.426(8) .
C6G S1G 1.7307(8) .
C7G C8G 1.3702(13) .
C7G S2G 1.7309(13) .
C8G C9G 1.512(14) .
C8G H8G 0.9500 .
C9G C11G 1.3668(12) .
C9G C10G 1.54(2) .
C10G H10S 0.9800 .
C10G H10T 0.9800 .
C10G H10U 0.9800 .
C11G C12G 1.399(6) .
C11G S2G 1.7282(13) .
C12G C13G 1.3734(12) .
C12G S3G 1.7311(13) .
C13G C14G 1.356(19) .
C13G H13G 0.9500 .
C14G C15G 1.46(4) .
C14G H14G 0.9500 .
C15G C16G 1.412(9) .
C15G S3G 1.76(2) .
C16G C17G 1.44(3) .
C16G S4G 1.65(2) .
C17G C19G 1.3702(13) .
C17G C18G 1.53(2) .
C18G H18S 0.9800 .
C18G H18T 0.9800 .
C18G H18U 0.9800 .
C19G C20G 1.51(4) .
C19G H19G 0.9500 .
C20G S4G 1.65(3) .
C20G H20G 0.9500 .
N1H C1H 1.464(9) .
N1H H1H1 0.9100 .
N1H H1H2 0.9100 .
N1H H1H3 0.9100 .
C1H C2H 1.342(8) .
C1H H1HA 0.9900 .
C1H H1HB 0.9900 .
C2H C3H 1.437(8) .
C2H H2O 0.9900 .
C2H H2P 0.9900 .
C3H C4H 1.3699(8) .
C3H S1H 1.7300(8) .
C4H C5H 1.402(6) .
C4H H4H 0.9500 .
C5H C6H 1.3700(8) .
C5H H5H 0.9500 .
C6H C7H 1.420(8) .
C6H S1H 1.7307(8) .
C7H C8H 1.3702(13) .
C7H S2H 1.7309(13) .
C8H C9H 1.469(14) .
C8H H8H 0.9500 .
C9H C11H 1.3682(12) .
C9H C10H 1.555(18) .
C10H H10V 0.9800 .
C10H H10W 0.9800 .
C10H H10$ 0.9800 .
C11H C12H 1.396(6) .
C11H S2H 1.7289(13) .
C12H C13H 1.3720(12) .
C12H S3H 1.7304(13) .
C13H C14H 1.29(3) .
C13H H13H 0.9500 .
C14H C15H 1.52(4) .
C14H H14H 0.9500 .
C15H C16H 1.414(10) .
C15H S3H 1.72(3) .
C16H C17H 1.33(3) .
C16H S4H 1.74(2) .
C17H C19H 1.47(4) .
C17H C18H 1.52(2) .
C18H H18V 0.9800 .
C18H H18W 0.9800 .
C18H H18$ 0.9800 .
C19H C20H 1.46(4) .
C19H H19H 0.9500 .
C20H S4H 1.63(3) .
C20H H20H 0.9500 .
